data_4135464
loop_
_publ_author_name
'Zhang, Hai-Ning'
'Lin, Yue-Jian'
'Jin, Guo-Xin'

_publ_section_title
;
 Selective Construction of Very Large Stacking-Interaction-Induced
 Molecular 818 Metalla-knots and Borromean Ring Using Curved Dipyridyl
 Ligands
;
_journal_name_full 'Journal of the American Chemical Society'
_journal_paper_doi 10.1021/jacs.0c11925
_journal_year 2020
_chemical_formula_moiety '0.167(C488 H432 N16 O32 Rh16), 1.333(C F3 O3 S)'
_chemical_formula_sum 'C82.7 H72 F4 N2.7 O9.3 Rh2.7 S1.3'
_chemical_formula_weight 1645.335
_chemical_name_systematic 202209d
_space_group_crystal_system tetragonal
_space_group_IT_number 85
_space_group_name_Hall '-P 4a'
_space_group_name_H-M_alt 'P 4/n :2'
_symmetry_Int_Tables_number 85
_audit_creation_date 2020-11-12
_audit_creation_method
;
Olex2 1.3
(compiled 2020.07.31 svn.rc2a77460 for OlexSys, GUI svn.r6145)
;
_cell_angle_alpha 90
_cell_angle_beta 90
_cell_angle_gamma 90
_cell_formula_units_Z 2
_cell_length_a 35.295(3)
_cell_length_b 35.295(3)
_cell_length_c 26.356(3)
_cell_measurement_reflns_used 9261
_cell_measurement_temperature 141.68
_cell_measurement_theta_max 52.78
_cell_measurement_theta_min 3.41
_cell_volume 32833(5)
_computing_molecular_graphics 'Olex2 1.3 (Dolomanov et al., 2009)'
_computing_publication_material 'Olex2 1.3 (Dolomanov et al., 2009)'
_computing_structure_refinement 'olex2.refine 1.3 (Bourhis et al., 2015)'
_diffrn_ambient_temperature 141.68
_diffrn_measured_fraction_theta_full 0.9993
_diffrn_measured_fraction_theta_max 0.9993
_diffrn_measurement_device_type 'Bruker APEX-II CCD'
_diffrn_measurement_method '\f and \w scans'
_diffrn_radiation_type synchrotron
_diffrn_radiation_wavelength 1.34139
_diffrn_reflns_av_R_equivalents 0.0833
_diffrn_reflns_av_unetI/netI 0.0971
_diffrn_reflns_Laue_measured_fraction_full 0.9993
_diffrn_reflns_Laue_measured_fraction_max 0.9993
_diffrn_reflns_limit_h_max 42
_diffrn_reflns_limit_h_min -40
_diffrn_reflns_limit_k_max 42
_diffrn_reflns_limit_k_min -43
_diffrn_reflns_limit_l_max 31
_diffrn_reflns_limit_l_min -32
_diffrn_reflns_number 172322
_diffrn_reflns_point_group_measured_fraction_full 0.9993
_diffrn_reflns_point_group_measured_fraction_max 0.9993
_diffrn_reflns_theta_full 53.5942
_diffrn_reflns_theta_max 54.49
_diffrn_reflns_theta_min 2.84
_diffrn_standards_number 0
_exptl_absorpt_coefficient_mu 2.562
_exptl_absorpt_correction_T_max 0.789
_exptl_absorpt_correction_T_min 0.729
_exptl_absorpt_correction_type none
_exptl_absorpt_process_details 'SADABS (Sheldrick,1996)'
_exptl_crystal_colour 'dull dark blue'
_exptl_crystal_colour_lustre dull
_exptl_crystal_colour_modifier dark
_exptl_crystal_colour_primary blue
_exptl_crystal_density_diffrn 0.999
_exptl_crystal_description block
_exptl_crystal_F_000 10092.961
_exptl_crystal_size_max 0.35
_exptl_crystal_size_mid 0.32
_exptl_crystal_size_min 0.25
_refine_diff_density_max 1.4120
_refine_diff_density_min -1.357
_refine_diff_density_rms 0.1355
_refine_ls_d_res_high 0.8239
_refine_ls_d_res_low 13.5418
_refine_ls_goodness_of_fit_ref 1.2154
_refine_ls_hydrogen_treatment constr
_refine_ls_matrix_type full
_refine_ls_number_constraints 175
_refine_ls_number_parameters 1354
_refine_ls_number_reflns 30760
_refine_ls_number_restraints 13
_refine_ls_restrained_S_all 1.2151
_refine_ls_R_factor_all 0.1339
_refine_ls_R_factor_gt 0.1051
_refine_ls_shift/su_max 0.0003
_refine_ls_shift/su_mean 0.0000
_refine_ls_structure_factor_coef Fsqd
_refine_ls_weighting_details 'w=1/[\s^2^(Fo^2^)+(0.2P)^2^] where P=(Fo^2^+2Fc^2^)/3'
_refine_ls_weighting_scheme calc
_refine_ls_wR_factor_gt 0.3156
_refine_ls_wR_factor_ref 0.3676
_reflns_Friedel_coverage 0.0
_reflns_limit_h_max 42
_reflns_limit_h_min 0
_reflns_limit_k_max 42
_reflns_limit_k_min 0
_reflns_limit_l_max 31
_reflns_limit_l_min 0
_reflns_number_gt 17462
_reflns_number_total 30760
_reflns_threshold_expression I>=2u(I)
_cod_data_source_file ja0c11925_si_002.cif
_cod_data_source_block 1
_cod_original_sg_symbol_H-M 'P 4/n'
_cod_database_code 4135464
_olex2_refinement_description
;
1. Fixed Uiso
 At 1.2 times of:
  All C(H) groups, All C(H,H) groups
 At 1.5 times of:
  All C(H,H,H) groups
2. Restrained distances
 C83-C87
 1.4 with sigma of 0.02
3. Uiso/Uaniso restraints and constraints
C97 \\sim C93 \\sim C102: within 2A with sigma of 0.01 and sigma for terminal
atoms of 0.02 within 2A
4.a :
 C93(C94,C95,C96,C97,C98,C99,C100,C101,C102,C103,C104,C105,C106,C107,C108,C109,
 C110,C111,C112)
4.b Secondary CH2 refined with riding coordinates:
 C45(H45a,H45b), C68(H68a,H68b)
4.c Aromatic/amide H refined with riding coordinates:
 C5(H5), C6(H6), C7(H7), C8(H8), C14(H14), C15(H15), C16(H16), C17(H17),
 C23(H23), C24(H24), C25(H25), C26(H26), C32(H32), C33(H33), C34(H34), C35(H35),
  C37(H37), C38(H38), C40(H40), C41(H41), C43(H43), C47(H47), C49(H49),
 C50(H50), C53(H53), C54(H54), C55(H55), C56(H56), C58(H58), C59(H59), C60(H60),
  C61(H61), C63(H63), C64(H64), C66(H66), C70(H70), C72(H72), C73(H73),
 C76(H76), C77(H77), C78(H78), C79(H79), C81(H81), C82(H82)
4.d Idealised Me refined as rotating group:
 C88(H88a,H88b,H88c), C89(H89a,H89b,H89c), C90(H90a,H90b,H90c), C91(H91a,H91b,
 H91c), C92(H92a,H92b,H92c), C98(H98a,H98b,H98c), C99(H99a,H99b,H99c),
 C100(H10a,H10b,H10c), C101(H10d,H10e,H10f), C102(H10g,H10h,H10i), C108(H10j,
 H10k,H10l), C109(H10m,H10n,H10o), C110(H11a,H11b,H11c), C111(H11d,H11e,H11f),
 C112(H11g,H11h,H11i), C118(H11j,H11k,H11l), C119(H11m,H11n,H11o), C120(H12a,
 H12b,H12c), C121(H12d,H12e,H12f), C122(H12g,H12h,H12i)
;
_smtbx_masks_void_probe_radius 1.2
_smtbx_masks_void_truncation_radius 1.2
_olex2_submission_special_instructions 'No special instructions were received'

loop_
_space_group_symop_id
_space_group_symop_operation_xyz
1 x,y,z
2 -y+1/2,x,z
3 y,-x+1/2,z
4 -x+1/2,-y+1/2,z
5 -x,-y,-z
6 y-1/2,-x,-z
7 -y,x-1/2,-z
8 x-1/2,y-1/2,-z

loop_
_atom_site_label
_atom_site_type_symbol
_atom_site_fract_x
_atom_site_fract_y
_atom_site_fract_z
_atom_site_U_iso_or_equiv
_atom_site_adp_type
_atom_site_occupancy
_atom_site_refinement_flags_posn
_atom_site_refinement_flags_adp
Rh1 Rh 0.513910(19) 0.470420(18) 0.84044(2) 0.1035(2) Uani 1.000000 . .
Rh2 Rh 0.49464(3) 0.27926(2) 1.02348(3) 0.1386(3) Uani 1.000000 . .
Rh3 Rh 0.22637(2) -0.08942(2) 0.61043(3) 0.1219(3) Uani 1.000000 . .
Rh4 Rh 0.103230(18) 0.059640(16) 0.43462(2) 0.0995(2) Uani 1.000000 . .
S1 S 0.01305(7) 0.87705(7) 0.40601(9) 0.1146(6) Uani 1.000000 . .
S2 S 0.34844(9) 0.52933(9) 0.86130(12) 0.1366(8) Uani 1.000000 . .
N1 N 0.4558(3) 0.2430(2) 0.9893(3) 0.123(2) Uani 1.000000 . .
N2 N 0.2462(2) -0.0515(2) 0.6673(3) 0.1105(19) Uani 1.000000 . .
N3 N 0.10204(17) 0.11379(17) 0.4681(2) 0.0941(15) Uani 1.000000 . .
N4 N 0.04341(18) 0.46992(18) 0.7901(2) 0.0977(16) Uani 1.000000 . .
O1 O 0.47663(18) 0.45112(17) 0.8946(2) 0.1111(15) Uani 1.000000 . .
O2 O 0.52899(18) 0.41361(17) 0.8336(2) 0.1136(16) Uani 1.000000 . .
O3 O 0.5146(2) 0.2888(2) 0.9512(3) 0.134(2) Uani 1.000000 . .
O4 O 0.4577(2) 0.32368(18) 1.0061(2) 0.1239(18) Uani 1.000000 . .
O5 O 0.23958(17) -0.04650(19) 0.5606(2) 0.1206(17) Uani 1.000000 . .
O6 O 0.17575(18) -0.06096(19) 0.6187(2) 0.1214(17) Uani 1.000000 . .
O7 O 0.09683(14) 0.04068(16) 0.5077(2) 0.1033(13) Uani 1.000000 . .
O8 O 0.15979(16) 0.05696(16) 0.4526(2) 0.1044(14) Uani 1.000000 . .
O9 O -0.01664(19) 0.86571(19) 0.3729(3) 0.1284(19) Uani 1.000000 . .
O10 O 0.0313(3) 0.8461(2) 0.4293(3) 0.146(2) Uani 1.000000 . .
O11 O 0.0040(2) 0.9091(2) 0.4372(3) 0.147(2) Uani 1.000000 . .
O12 O 0.3347(2) 0.5026(2) 0.8265(4) 0.155(3) Uani 1.000000 . .
O13 O 0.3842(3) 0.5191(3) 0.8823(4) 0.174(3) Uani 1.000000 . .
O14 O 0.3227(4) 0.5441(3) 0.8975(6) 0.220(5) Uani 1.000000 . .
F1 F 0.0391(2) 0.92626(18) 0.3402(2) 0.1448(19) Uani 1.000000 . .
F2 F 0.08195(18) 0.89938(19) 0.3864(3) 0.149(2) Uani 1.000000 . .
F3 F 0.0557(2) 0.8686(2) 0.3264(3) 0.156(2) Uani 1.000000 . .
F4 F 0.3765(3) 0.5958(2) 0.8463(3) 0.187(3) Uani 1.000000 . .
F5 F 0.3845(4) 0.5563(3) 0.7838(3) 0.208(4) Uani 1.000000 . .
F6 F 0.3325(3) 0.5839(3) 0.7988(5) 0.224(5) Uani 1.000000 . .
C1 C 0.4734(2) 0.4191(2) 0.9153(3) 0.0957(19) Uani 1.000000 . .
C2 C 0.4949(2) 0.3853(2) 0.9056(3) 0.100(2) Uani 1.000000 . .
C3 C 0.5221(2) 0.3857(2) 0.8635(3) 0.100(2) Uani 1.000000 . .
C4 C 0.5422(3) 0.3522(3) 0.8525(3) 0.111(2) Uani 1.000000 . .
C5 C 0.5670(3) 0.3506(4) 0.8086(4) 0.139(3) Uani 1.000000 . .
H5 H 0.5684(3) 0.3715(4) 0.7860(4) 0.167(4) Uiso 1.000000 R .
C6 C 0.5883(4) 0.3191(4) 0.8000(5) 0.145(4) Uani 1.000000 . .
H6 H 0.6072(4) 0.3198(4) 0.7744(5) 0.173(4) Uiso 1.000000 R .
C7 C 0.5834(4) 0.2877(4) 0.8258(5) 0.143(3) Uani 1.000000 . .
H7 H 0.5970(4) 0.2658(4) 0.8156(5) 0.172(4) Uiso 1.000000 R .
C8 C 0.5589(4) 0.2849(4) 0.8679(5) 0.148(4) Uani 1.000000 . .
H8 H 0.5559(4) 0.2622(4) 0.8868(5) 0.178(5) Uiso 1.000000 R .
C9 C 0.5388(3) 0.3191(3) 0.8802(3) 0.110(2) Uani 1.000000 . .
C10 C 0.5138(3) 0.3193(3) 0.9250(4) 0.115(2) Uani 1.000000 . .
C11 C 0.4911(2) 0.3519(2) 0.9361(3) 0.102(2) Uani 1.000000 . .
C12 C 0.4645(3) 0.3505(2) 0.9751(3) 0.105(2) Uani 1.000000 . .
C13 C 0.4395(3) 0.3846(3) 0.9833(3) 0.110(2) Uani 1.000000 . .
C14 C 0.4119(4) 0.3835(4) 1.0209(4) 0.144(4) Uani 1.000000 . .
H14 H 0.4087(4) 0.3616(4) 1.0414(4) 0.173(4) Uiso 1.000000 R .
C15 C 0.3885(3) 0.4160(3) 1.0279(4) 0.127(3) Uani 1.000000 . .
H15 H 0.3694(3) 0.4158(3) 1.0533(4) 0.152(3) Uiso 1.000000 R .
C16 C 0.3932(3) 0.4467(3) 0.9992(4) 0.120(3) Uani 1.000000 . .
H16 H 0.3773(3) 0.4681(3) 1.0041(4) 0.144(3) Uiso 1.000000 R .
C17 C 0.4206(3) 0.4476(3) 0.9629(3) 0.108(2) Uani 1.000000 . .
H17 H 0.4236(3) 0.4699(3) 0.9431(3) 0.130(3) Uiso 1.000000 R .
C18 C 0.4444(2) 0.4167(2) 0.9538(3) 0.101(2) Uani 1.000000 . .
C19 C 0.2180(2) -0.0228(2) 0.5380(3) 0.0960(19) Uani 1.000000 . .
C20 C 0.17979(19) -0.0150(2) 0.5495(3) 0.0899(17) Uani 1.000000 . .
C21 C 0.1616(2) -0.0341(2) 0.5910(3) 0.0986(19) Uani 1.000000 . .
C22 C 0.1228(2) -0.0243(2) 0.6060(3) 0.0953(18) Uani 1.000000 . .
C23 C 0.1059(3) -0.0416(3) 0.6470(4) 0.118(3) Uani 1.000000 . .
H23 H 0.1195(3) -0.0606(3) 0.6650(4) 0.141(3) Uiso 1.000000 R .
C24 C 0.0695(3) -0.0323(3) 0.6626(3) 0.113(3) Uani 1.000000 . .
H24 H 0.0584(3) -0.0440(3) 0.6915(3) 0.136(3) Uiso 1.000000 R .
C25 C 0.0498(2) -0.0051(3) 0.6345(3) 0.104(2) Uani 1.000000 . .
H25 H 0.0247(2) 0.0016(3) 0.6443(3) 0.125(3) Uiso 1.000000 R .
C26 C 0.0658(2) 0.0121(2) 0.5931(3) 0.0961(18) Uani 1.000000 . .
H26 H 0.0524(2) 0.0309(2) 0.5746(3) 0.115(2) Uiso 1.000000 R .
C27 C 0.1023(2) 0.0014(2) 0.5789(3) 0.0958(19) Uani 1.000000 . .
C28 C 0.11946(19) 0.01981(18) 0.5331(3) 0.0852(15) Uani 1.000000 . .
C29 C 0.15774(19) 0.0124(2) 0.5205(3) 0.0919(18) Uani 1.000000 . .
C30 C 0.1760(2) 0.0319(2) 0.4810(3) 0.0972(19) Uani 1.000000 . .
C31 C 0.2157(2) 0.0249(2) 0.4699(3) 0.104(2) Uani 1.000000 . .
C32 C 0.2338(3) 0.0445(3) 0.4288(4) 0.119(3) Uani 1.000000 . .
H32 H 0.2202(3) 0.0626(3) 0.4094(4) 0.142(3) Uiso 1.000000 R .
C33 C 0.2712(3) 0.0366(4) 0.4181(4) 0.134(3) Uani 1.000000 . .
H33 H 0.2837(3) 0.0500(4) 0.3917(4) 0.161(4) Uiso 1.000000 R .
C34 C 0.2908(3) 0.0095(3) 0.4450(4) 0.124(3) Uani 1.000000 . .
H34 H 0.3160(3) 0.0035(3) 0.4354(4) 0.149(3) Uiso 1.000000 R .
C35 C 0.2749(2) -0.0090(3) 0.4850(4) 0.119(3) Uani 1.000000 . .
H35 H 0.2893(2) -0.0261(3) 0.5050(4) 0.142(3) Uiso 1.000000 R .
C36 C 0.2354(2) -0.0017(3) 0.4964(3) 0.103(2) Uani 1.000000 . .
C37 C 0.4184(4) 0.2429(3) 0.9989(4) 0.130(3) Uani 1.000000 . .
H37 H 0.4092(4) 0.2616(3) 1.0217(4) 0.156(4) Uiso 1.000000 R .
C38 C 0.3925(3) 0.2185(3) 0.9793(4) 0.121(3) Uani 1.000000 . .
H38 H 0.3665(3) 0.2205(3) 0.9881(4) 0.145(3) Uiso 1.000000 R .
C39 C 0.4051(3) 0.1896(3) 0.9449(3) 0.114(2) Uani 1.000000 . .
C40 C 0.4429(3) 0.1899(3) 0.9352(3) 0.116(2) Uani 1.000000 . .
H40 H 0.4526(3) 0.1711(3) 0.9130(3) 0.139(3) Uiso 1.000000 R .
C41 C 0.4685(3) 0.2163(3) 0.9559(4) 0.123(3) Uani 1.000000 . .
H41 H 0.4945(3) 0.2154(3) 0.9468(4) 0.147(3) Uiso 1.000000 R .
C42 C 0.3782(3) 0.1631(3) 0.9226(3) 0.113(2) Uani 1.000000 . .
C43 C 0.3901(2) 0.1399(2) 0.8807(3) 0.101(2) Uani 1.000000 . .
H43 H 0.4151(2) 0.1419(2) 0.8674(3) 0.121(2) Uiso 1.000000 R .
C44 C 0.3645(2) 0.1148(2) 0.8603(3) 0.0971(19) Uani 1.000000 . .
C45 C 0.3706(2) 0.0873(3) 0.8160(4) 0.117(2) Uani 1.000000 . .
H45a H 0.3768(2) 0.1011(3) 0.7844(4) 0.140(3) Uiso 1.000000 R .
H45b H 0.3913(2) 0.0691(3) 0.8236(4) 0.140(3) Uiso 1.000000 R .
C46 C 0.3329(2) 0.0674(2) 0.8120(3) 0.0974(18) Uani 1.000000 . .
C47 C 0.3212(2) 0.0412(3) 0.7792(4) 0.111(2) Uani 1.000000 . .
H47 H 0.3384(2) 0.0322(3) 0.7542(4) 0.133(3) Uiso 1.000000 R .
C48 C 0.2841(2) 0.0264(2) 0.7802(3) 0.107(2) Uani 1.000000 . .
C49 C 0.2607(3) 0.0394(3) 0.8181(4) 0.123(3) Uani 1.000000 . .
H49 H 0.2360(3) 0.0290(3) 0.8211(4) 0.148(3) Uiso 1.000000 R .
C50 C 0.2721(3) 0.0674(4) 0.8527(4) 0.137(3) Uani 1.000000 . .
H50 H 0.2551(3) 0.0765(4) 0.8779(4) 0.165(4) Uiso 1.000000 R .
C51 C 0.3090(3) 0.0818(3) 0.8494(3) 0.113(2) Uani 1.000000 . .
C52 C 0.3291(3) 0.1093(3) 0.8792(3) 0.109(2) Uani 1.000000 . .
C53 C 0.3165(3) 0.1323(4) 0.9207(4) 0.156(5) Uani 1.000000 . .
H53 H 0.2915(3) 0.1300(4) 0.9338(4) 0.188(6) Uiso 1.000000 R .
C54 C 0.3424(4) 0.1583(4) 0.9414(5) 0.153(4) Uani 1.000000 . .
H54 H 0.3347(4) 0.1731(4) 0.9697(5) 0.183(5) Uiso 1.000000 R .
C55 C 0.2258(3) -0.0454(3) 0.7091(4) 0.119(3) Uani 1.000000 . .
H55 H 0.2024(3) -0.0586(3) 0.7126(4) 0.143(3) Uiso 1.000000 R .
C56 C 0.2365(3) -0.0214(3) 0.7475(4) 0.116(2) Uani 1.000000 . .
H56 H 0.2211(3) -0.0184(3) 0.7767(4) 0.139(3) Uiso 1.000000 R .
C57 C 0.2712(2) -0.0008(2) 0.7426(3) 0.104(2) Uani 1.000000 . .
C58 C 0.2916(2) -0.0076(2) 0.6972(3) 0.106(2) Uani 1.000000 . .
H58 H 0.3148(2) 0.0052(2) 0.6916(3) 0.127(3) Uiso 1.000000 R .
C59 C 0.2785(3) -0.0323(3) 0.6615(3) 0.109(2) Uani 1.000000 . .
H59 H 0.2928(3) -0.0359(3) 0.6314(3) 0.131(3) Uiso 1.000000 R .
C60 C 0.0741(2) 0.1230(2) 0.4996(3) 0.103(2) Uani 1.000000 . .
H60 H 0.0557(2) 0.1043(2) 0.5078(3) 0.123(2) Uiso 1.000000 R .
C61 C 0.0704(2) 0.1583(2) 0.5208(3) 0.0993(19) Uani 1.000000 . .
H61 H 0.0490(2) 0.1642(2) 0.5412(3) 0.119(2) Uiso 1.000000 R .
C62 C 0.0991(2) 0.1860(2) 0.5119(3) 0.0961(18) Uani 1.000000 . .
C63 C 0.1279(2) 0.1760(2) 0.4783(3) 0.0943(18) Uani 1.000000 . .
H63 H 0.1471(2) 0.1938(2) 0.4700(3) 0.113(2) Uiso 1.000000 R .
C64 C 0.1284(2) 0.1407(2) 0.4574(3) 0.103(2) Uani 1.000000 . .
H64 H 0.1480(2) 0.1346(2) 0.4342(3) 0.123(2) Uiso 1.000000 R .
C65 C 0.0971(2) 0.2237(2) 0.5354(3) 0.0921(17) Uani 1.000000 . .
C66 C 0.0736(2) 0.2311(2) 0.5768(3) 0.0934(18) Uani 1.000000 . .
H66 H 0.0578(2) 0.2116(2) 0.5897(3) 0.112(2) Uiso 1.000000 R .
C67 C 0.0734(2) 0.2657(2) 0.5984(3) 0.0887(16) Uani 1.000000 . .
C68 C 0.0515(2) 0.2807(2) 0.6450(3) 0.103(2) Uani 1.000000 . .
H68a H 0.0238(2) 0.2795(2) 0.6393(3) 0.124(2) Uiso 1.000000 R .
H68b H 0.0579(2) 0.2660(2) 0.6759(3) 0.124(2) Uiso 1.000000 R .
C69 C 0.0646(2) 0.3204(2) 0.6493(3) 0.0951(18) Uani 1.000000 . .
C70 C 0.0541(2) 0.3483(2) 0.6837(3) 0.0958(18) Uani 1.000000 . .
H70 H 0.0358(2) 0.3429(2) 0.7091(3) 0.115(2) Uiso 1.000000 R .
C71 C 0.0702(2) 0.3841(2) 0.6811(3) 0.0885(16) Uani 1.000000 . .
C72 C 0.0959(2) 0.3920(2) 0.6419(3) 0.102(2) Uani 1.000000 . .
H72 H 0.1067(2) 0.4166(2) 0.6394(3) 0.122(2) Uiso 1.000000 R .
C73 C 0.1059(3) 0.3644(2) 0.6069(4) 0.113(2) Uani 1.000000 . .
H73 H 0.1229(3) 0.3702(2) 0.5801(4) 0.135(3) Uiso 1.000000 R .
C74 C 0.0910(2) 0.32882(19) 0.6110(3) 0.0891(16) Uani 1.000000 . .
C75 C 0.0956(2) 0.2949(2) 0.5788(3) 0.0927(17) Uani 1.000000 . .
C76 C 0.1180(3) 0.2890(2) 0.5370(3) 0.118(3) Uani 1.000000 . .
H76 H 0.1332(3) 0.3089(2) 0.5235(3) 0.142(3) Uiso 1.000000 R .
C77 C 0.1179(3) 0.2534(2) 0.5149(4) 0.114(2) Uani 1.000000 . .
H77 H 0.1324(3) 0.2491(2) 0.4850(4) 0.136(3) Uiso 1.000000 R .
C78 C 0.0307(2) 0.4349(2) 0.7949(3) 0.0991(19) Uani 1.000000 . .
H78 H 0.0150(2) 0.4291(2) 0.8231(3) 0.119(2) Uiso 1.000000 R .
C79 C 0.0388(2) 0.4064(2) 0.7614(3) 0.102(2) Uani 1.000000 . .
H79 H 0.0299(2) 0.3815(2) 0.7679(3) 0.122(2) Uiso 1.000000 R .
C80 C 0.0603(2) 0.4137(2) 0.7176(3) 0.0924(18) Uani 1.000000 . .
C81 C 0.0730(2) 0.4510(2) 0.7128(3) 0.100(2) Uani 1.000000 . .
H81 H 0.0881(2) 0.4581(2) 0.6846(3) 0.120(2) Uiso 1.000000 R .
C82 C 0.0637(2) 0.4770(2) 0.7483(3) 0.104(2) Uani 1.000000 . .
H82 H 0.0722(2) 0.5022(2) 0.7431(3) 0.125(2) Uiso 1.000000 R .
C83 C 0.5158(3) 0.5309(3) 0.8369(4) 0.114(2) Uani 1.000000 D .
C84 C 0.5327(3) 0.5182(3) 0.8821(4) 0.131(3) Uani 1.000000 . .
C85 C 0.5650(3) 0.4950(4) 0.8678(4) 0.139(3) Uani 1.000000 . .
C86 C 0.5644(4) 0.4947(4) 0.8147(4) 0.139(4) Uani 1.000000 . .
C87 C 0.5365(3) 0.5161(3) 0.7948(4) 0.130(3) Uani 1.000000 D .
C88 C 0.4818(3) 0.5562(3) 0.8340(5) 0.139(3) Uani 1.000000 . .
H88a H 0.4672(15) 0.554(2) 0.8655(15) 0.208(5) Uiso 1.000000 GR .
H88b H 0.4900(3) 0.5824(5) 0.829(4) 0.208(5) Uiso 1.000000 GR .
H88c H 0.4659(14) 0.5484(18) 0.805(2) 0.208(5) Uiso 1.000000 GR .
C89 C 0.5195(4) 0.5284(4) 0.9337(5) 0.160(4) Uani 1.000000 . .
H89a H 0.531(3) 0.511(2) 0.9586(7) 0.239(6) Uiso 1.000000 GR .
H89b H 0.527(3) 0.5546(12) 0.9413(18) 0.239(6) Uiso 1.000000 GR .
H89c H 0.4919(5) 0.526(3) 0.9354(14) 0.239(6) Uiso 1.000000 GR .
C90 C 0.5932(4) 0.4787(5) 0.9017(6) 0.177(5) Uani 1.000000 . .
H90a H 0.611(2) 0.4986(9) 0.913(4) 0.265(8) Uiso 1.000000 GR .
H90b H 0.5806(5) 0.468(3) 0.931(3) 0.265(8) Uiso 1.000000 GR .
H90c H 0.607(3) 0.459(3) 0.8838(17) 0.265(8) Uiso 1.000000 GR .
C91 C 0.5927(4) 0.4733(5) 0.7803(6) 0.187(6) Uani 1.000000 . .
H91a H 0.5787(4) 0.458(3) 0.755(4) 0.281(9) Uiso 1.000000 GR .
H91b H 0.609(3) 0.4916(5) 0.763(4) 0.281(9) Uiso 1.000000 GR .
H91c H 0.609(3) 0.457(3) 0.8011(9) 0.281(9) Uiso 1.000000 GR .
C92 C 0.5279(4) 0.5222(4) 0.7399(4) 0.151(4) Uani 1.000000 . .
H92a H 0.5512(8) 0.519(3) 0.7200(6) 0.226(6) Uiso 1.000000 GR .
H92b H 0.509(2) 0.504(2) 0.7287(11) 0.226(6) Uiso 1.000000 GR .
H92c H 0.518(3) 0.5479(12) 0.7350(7) 0.226(6) Uiso 1.000000 GR .
C93 C 0.5169(4) 0.3037(2) 1.0917(4) 0.48(3) Uani 1.000000 . U
C94 C 0.4955(4) 0.2705(2) 1.1013(3) 0.221(9) Uani 1.000000 G .
C95 C 0.5140(3) 0.2398(2) 1.0772(3) 0.180(6) Uani 1.000000 G .
C96 C 0.5467(3) 0.2540(2) 1.0526(4) 0.243(10) Uani 1.000000 G .
C97 C 0.5485(4) 0.2934(2) 1.0616(4) 0.48(3) Uani 1.000000 G U
C98 C 0.5076(4) 0.3429(2) 1.1102(4) 0.47(3) Uani 1.000000 G .
H98a H 0.486(13) 0.353(8) 1.09(2) 0.70(5) Uiso 1.000000 GR .
H98b H 0.50(2) 0.342(3) 1.147(6) 0.70(5) Uiso 1.000000 GR .
H98c H 0.529(8) 0.360(5) 1.10(3) 0.70(5) Uiso 1.000000 GR .
C99 C 0.4596(4) 0.2683(3) 1.1317(4) 0.42(3) Uani 1.000000 G .
H99a H 0.438(3) 0.278(16) 1.112(9) 0.63(4) Uiso 1.000000 GR .
H99b H 0.454(9) 0.2418(19) 1.14(2) 0.63(4) Uiso 1.000000 GR .
H99c H 0.462(6) 0.283(14) 1.163(11) 0.63(4) Uiso 1.000000 GR .
C100 C 0.5010(4) 0.1992(2) 1.0775(3) 0.42(3) Uani 1.000000 G .
H10a H 0.4734(17) 0.1983(7) 1.07(2) 0.64(4) Uiso 1.000000 GR .
H10b H 0.513(14) 0.186(4) 1.049(14) 0.64(4) Uiso 1.000000 GR .
H10c H 0.508(16) 0.187(5) 1.110(10) 0.64(4) Uiso 1.000000 GR .
C101 C 0.5747(3) 0.2311(3) 1.0224(4) 0.36(2) Uani 1.000000 G .
H10d H 0.579(10) 0.243(7) 0.989(7) 0.53(3) Uiso 1.000000 GR .
H10e H 0.599(4) 0.230(11) 1.041(8) 0.53(3) Uiso 1.000000 GR .
H10f H 0.565(6) 0.205(4) 1.018(15) 0.53(3) Uiso 1.000000 GR .
C102 C 0.5787(4) 0.3199(3) 1.0426(4) 0.50(3) Uani 1.000000 G U
H10g H 0.601(9) 0.318(18) 1.06(2) 0.75(4) Uiso 1.000000 GR .
H10h H 0.585(17) 0.313(15) 1.008(11) 0.75(4) Uiso 1.000000 GR .
H10i H 0.569(9) 0.346(2) 1.04(3) 0.75(4) Uiso 1.000000 GR .
C103 C 0.2009(2) -0.14401(16) 0.6138(4) 0.204(8) Uani 1.000000 G .
C104 C 0.2167(2) -0.13782(15) 0.5650(4) 0.193(7) Uani 1.000000 G .
C105 C 0.2562(2) -0.13301(18) 0.5708(4) 0.200(8) Uani 1.000000 G .
C106 C 0.2650(2) -0.13621(15) 0.6231(4) 0.32(2) Uani 1.000000 G .
C107 C 0.2307(3) -0.14302(15) 0.6496(4) 0.197(7) Uani 1.000000 G .
C108 C 0.1596(3) -0.1505(2) 0.6254(4) 0.285(13) Uani 1.000000 G .
H10j H 0.1449(11) -0.128(3) 0.615(10) 0.43(2) Uiso 1.000000 GR .
H10k H 0.151(2) -0.173(5) 0.607(9) 0.43(2) Uiso 1.000000 GR .
H10l H 0.1564(11) -0.155(8) 0.6619(16) 0.43(2) Uiso 1.000000 GR .
C109 C 0.1951(3) -0.13659(17) 0.5158(4) 0.296(14) Uani 1.000000 G .
H10m H 0.2125(18) -0.142(9) 0.4876(11) 0.44(2) Uiso 1.000000 GR .
H10n H 0.175(6) -0.156(6) 0.516(5) 0.44(2) Uiso 1.000000 GR .
H10o H 0.184(8) -0.111(3) 0.511(6) 0.44(2) Uiso 1.000000 GR .
C110 C 0.2842(3) -0.1258(3) 0.5288(4) 0.311(17) Uani 1.000000 G .
H11a H 0.292(8) -0.1499(8) 0.513(9) 0.47(2) Uiso 1.000000 GR .
H11b H 0.272(3) -0.110(8) 0.503(7) 0.47(2) Uiso 1.000000 GR .
H11c H 0.307(4) -0.113(9) 0.543(2) 0.47(2) Uiso 1.000000 GR .
C111 C 0.3038(2) -0.13296(17) 0.6464(4) 0.52(4) Uani 1.000000 G .
H11d H 0.321(6) -0.12(2) 0.622(11) 0.77(6) Uiso 1.000000 GR .
H11e H 0.303(5) -0.12(2) 0.676(19) 0.77(6) Uiso 1.000000 GR .
H11f H 0.313(10) -0.158(3) 0.66(3) 0.77(6) Uiso 1.000000 GR .
C112 C 0.2268(3) -0.14824(19) 0.7061(3) 0.41(3) Uani 1.000000 G .
H11g H 0.231(16) -0.175(3) 0.715(2) 0.62(4) Uiso 1.000000 GR .
H11h H 0.246(11) -0.133(12) 0.7236(8) 0.62(4) Uiso 1.000000 GR .
H11i H 0.201(5) -0.141(15) 0.717(3) 0.62(4) Uiso 1.000000 GR .
C113 C 0.0636(3) 0.0209(3) 0.4033(4) 0.121(3) Uani 1.000000 . .
C114 C 0.0522(3) 0.0596(3) 0.3940(4) 0.123(3) Uani 1.000000 . .
C115 C 0.0806(4) 0.0762(3) 0.3628(5) 0.134(3) Uani 1.000000 . .
C116 C 0.1089(4) 0.0501(3) 0.3550(4) 0.141(4) Uani 1.000000 . .
C117 C 0.0990(3) 0.0153(3) 0.3805(4) 0.118(3) Uani 1.000000 . .
C118 C 0.0428(4) -0.0078(4) 0.4391(6) 0.173(5) Uani 1.000000 . .
H11j H 0.032(3) -0.029(2) 0.4188(9) 0.260(8) Uiso 1.000000 GR .
H11k H 0.0609(9) -0.018(3) 0.464(3) 0.260(8) Uiso 1.000000 GR .
H11l H 0.022(2) 0.0053(10) 0.457(4) 0.260(8) Uiso 1.000000 GR .
C119 C 0.0161(3) 0.0774(3) 0.4080(6) 0.148(4) Uani 1.000000 . .
H11m H -0.0011(11) 0.077(3) 0.3788(13) 0.221(6) Uiso 1.000000 GR .
H11n H 0.0047(15) 0.0634(18) 0.436(3) 0.221(6) Uiso 1.000000 GR .
H11o H 0.0206(5) 0.1037(9) 0.418(4) 0.221(6) Uiso 1.000000 GR .
C120 C 0.0808(5) 0.1175(4) 0.3431(5) 0.172(5) Uani 1.000000 . .
H12a H 0.1049(16) 0.1228(12) 0.326(5) 0.258(8) Uiso 1.000000 GR .
H12b H 0.060(2) 0.1210(12) 0.319(4) 0.258(8) Uiso 1.000000 GR .
H12c H 0.078(4) 0.1350(4) 0.3717(8) 0.258(8) Uiso 1.000000 GR .
C121 C 0.1469(4) 0.0574(5) 0.3256(5) 0.163(5) Uani 1.000000 . .
H12d H 0.1455(15) 0.046(3) 0.2921(19) 0.245(7) Uiso 1.000000 GR .
H12e H 0.1507(18) 0.0848(5) 0.322(4) 0.245(7) Uiso 1.000000 GR .
H12f H 0.1681(6) 0.047(3) 0.345(2) 0.245(7) Uiso 1.000000 GR .
C122 C 0.1231(4) -0.0192(4) 0.3794(6) 0.166(5) Uani 1.000000 . .
H12g H 0.141(2) -0.0185(18) 0.408(3) 0.249(7) Uiso 1.000000 GR .
H12h H 0.1071(5) -0.0418(4) 0.382(5) 0.249(7) Uiso 1.000000 GR .
H12i H 0.137(3) -0.0200(19) 0.347(2) 0.249(7) Uiso 1.000000 GR .
C123 C 0.0469(3) 0.8941(3) 0.3641(4) 0.123(3) Uani 1.000000 . .
C124 C 0.3608(4) 0.5686(4) 0.8202(6) 0.149(4) Uani 1.000000 . .

loop_
_atom_site_aniso_label
_atom_site_aniso_U_11
_atom_site_aniso_U_22
_atom_site_aniso_U_33
_atom_site_aniso_U_12
_atom_site_aniso_U_13
_atom_site_aniso_U_23
Rh1 0.1056(4) 0.1066(4) 0.0982(4) -0.0129(3) -0.0191(3) -0.0002(3)
Rh2 0.1790(8) 0.1044(5) 0.1324(6) -0.0153(4) -0.0289(5) 0.0130(4)
Rh3 0.1110(5) 0.1178(5) 0.1370(6) 0.0112(3) -0.0162(4) -0.0092(4)
Rh4 0.1024(4) 0.0853(3) 0.1106(4) -0.0072(2) -0.0097(3) -0.0122(3)
S1 0.1122(14) 0.1099(14) 0.1217(14) -0.0023(11) -0.0002(12) -0.0071(12)
S2 0.1232(19) 0.141(2) 0.145(2) 0.0007(15) 0.0133(16) 0.0137(17)
N1 0.131(6) 0.116(5) 0.122(5) -0.011(4) -0.012(5) 0.006(4)
N2 0.104(5) 0.112(5) 0.116(5) 0.015(4) -0.001(4) 0.012(4)
N3 0.087(4) 0.091(4) 0.104(4) -0.006(3) -0.004(3) -0.005(3)
N4 0.101(4) 0.099(4) 0.093(4) 0.015(3) -0.019(3) -0.010(3)
O1 0.137(5) 0.100(4) 0.096(3) 0.018(3) -0.002(3) 0.006(3)
O2 0.131(4) 0.107(4) 0.103(3) 0.004(3) -0.001(3) 0.005(3)
O3 0.140(5) 0.109(4) 0.152(5) -0.004(4) -0.007(4) 0.015(4)
O4 0.146(5) 0.110(4) 0.116(4) -0.003(3) 0.015(3) 0.007(3)
O5 0.102(4) 0.133(5) 0.127(4) 0.019(3) -0.008(3) -0.000(3)
O6 0.110(4) 0.129(5) 0.125(4) 0.008(3) -0.006(3) 0.012(3)
O7 0.087(3) 0.105(3) 0.118(3) -0.005(2) 0.005(3) -0.001(3)
O8 0.101(3) 0.102(3) 0.110(3) -0.010(3) 0.008(3) -0.005(3)
O9 0.116(4) 0.120(4) 0.149(5) -0.022(3) -0.007(4) 0.002(4)
O10 0.194(7) 0.111(5) 0.131(5) -0.004(4) -0.003(5) 0.011(4)
O11 0.171(6) 0.120(5) 0.149(5) -0.027(4) 0.033(5) -0.026(4)
O12 0.132(5) 0.134(6) 0.198(7) -0.013(4) 0.003(5) 0.007(5)
O13 0.157(7) 0.199(9) 0.166(7) -0.008(6) -0.009(5) 0.023(6)
O14 0.205(10) 0.178(9) 0.278(13) -0.002(7) 0.101(10) -0.016(9)
F1 0.161(5) 0.120(4) 0.153(5) -0.022(3) -0.012(4) 0.012(3)
F2 0.126(4) 0.144(5) 0.177(5) -0.017(3) -0.024(4) 0.007(4)
F3 0.159(5) 0.146(5) 0.163(5) -0.030(4) 0.035(4) -0.017(4)
F4 0.208(8) 0.154(6) 0.200(7) -0.032(5) -0.044(6) -0.001(5)
F5 0.285(12) 0.183(7) 0.157(6) -0.042(8) 0.015(7) 0.014(5)
F6 0.230(9) 0.165(7) 0.276(11) -0.002(6) -0.101(9) 0.047(7)
C1 0.099(5) 0.107(5) 0.081(4) -0.004(4) -0.023(3) -0.011(4)
C2 0.102(5) 0.096(5) 0.104(5) -0.005(4) -0.027(4) -0.012(4)
C3 0.103(5) 0.111(6) 0.087(4) -0.004(4) -0.018(4) -0.012(4)
C4 0.103(5) 0.121(6) 0.109(5) 0.001(4) -0.027(4) -0.007(5)
C5 0.127(7) 0.164(10) 0.126(7) -0.009(7) -0.015(6) 0.006(7)
C6 0.143(9) 0.148(10) 0.143(8) 0.017(7) 0.014(7) -0.021(8)
C7 0.154(10) 0.131(9) 0.144(9) -0.001(7) -0.003(8) -0.027(7)
C8 0.146(9) 0.134(9) 0.165(10) -0.006(7) -0.044(8) -0.027(7)
C9 0.107(6) 0.114(6) 0.110(5) 0.007(4) -0.022(4) -0.010(5)
C10 0.112(6) 0.104(6) 0.128(6) -0.002(4) -0.017(5) -0.011(5)
C11 0.109(5) 0.104(5) 0.092(4) -0.010(4) -0.023(4) -0.004(4)
C12 0.123(6) 0.092(5) 0.101(5) -0.016(4) -0.016(4) 0.006(4)
C13 0.107(5) 0.107(6) 0.117(6) -0.015(4) 0.002(4) -0.003(4)
C14 0.157(9) 0.138(9) 0.137(8) -0.048(7) 0.014(7) -0.006(6)
C15 0.116(7) 0.124(7) 0.140(7) -0.005(5) 0.020(5) -0.007(6)
C16 0.111(6) 0.135(8) 0.114(6) -0.015(5) -0.017(5) -0.013(5)
C17 0.112(6) 0.114(6) 0.099(5) -0.006(4) -0.017(4) -0.009(4)
C18 0.109(5) 0.097(5) 0.096(4) -0.001(4) -0.023(4) -0.002(4)
C19 0.087(4) 0.108(5) 0.093(4) -0.003(4) -0.010(3) -0.021(4)
C20 0.083(4) 0.090(4) 0.096(4) -0.005(3) -0.004(3) -0.014(3)
C21 0.089(4) 0.108(5) 0.099(4) 0.001(4) -0.018(4) -0.008(4)
C22 0.098(5) 0.089(4) 0.099(4) -0.011(3) 0.001(4) -0.015(4)
C23 0.107(6) 0.131(7) 0.115(6) -0.007(5) -0.016(5) -0.003(5)
C24 0.098(5) 0.137(7) 0.105(5) -0.029(5) 0.001(4) -0.013(5)
C25 0.085(4) 0.126(6) 0.102(5) -0.009(4) 0.002(4) -0.009(4)
C26 0.085(4) 0.099(5) 0.104(5) -0.008(3) 0.004(4) -0.010(4)
C27 0.083(4) 0.098(5) 0.106(5) -0.010(3) -0.013(4) -0.022(4)
C28 0.086(4) 0.073(3) 0.096(4) -0.004(3) 0.000(3) -0.005(3)
C29 0.081(4) 0.094(4) 0.101(4) -0.005(3) -0.002(3) -0.025(4)
C30 0.095(5) 0.097(5) 0.099(4) -0.009(4) -0.003(4) -0.016(4)
C31 0.095(5) 0.111(5) 0.106(5) -0.009(4) -0.002(4) -0.022(4)
C32 0.103(6) 0.124(6) 0.129(6) -0.013(5) 0.020(5) -0.009(5)
C33 0.107(7) 0.161(9) 0.133(7) -0.034(6) 0.026(6) 0.003(7)
C34 0.095(5) 0.154(8) 0.124(7) -0.012(5) 0.010(5) -0.023(6)
C35 0.090(5) 0.151(8) 0.115(6) 0.009(5) 0.007(4) -0.024(5)
C36 0.086(4) 0.119(6) 0.102(5) -0.004(4) -0.002(4) -0.028(4)
C37 0.171(10) 0.100(6) 0.118(6) -0.011(6) 0.005(6) -0.004(5)
C38 0.139(8) 0.105(6) 0.119(6) -0.001(5) 0.012(5) 0.002(5)
C39 0.121(7) 0.121(6) 0.100(5) -0.002(5) 0.007(4) -0.001(4)
C40 0.137(7) 0.102(5) 0.108(5) -0.004(5) 0.012(5) 0.005(4)
C41 0.142(8) 0.107(6) 0.119(6) -0.013(5) -0.007(5) 0.010(5)
C42 0.132(7) 0.112(6) 0.095(5) -0.011(5) -0.008(5) 0.017(4)
C43 0.106(5) 0.099(5) 0.099(4) 0.008(4) 0.006(4) 0.009(4)
C44 0.097(5) 0.100(5) 0.094(4) 0.012(4) 0.005(4) 0.005(4)
C45 0.101(5) 0.113(6) 0.138(6) 0.008(4) 0.007(5) -0.024(5)
C46 0.089(4) 0.101(5) 0.103(5) 0.009(3) -0.003(4) 0.001(4)
C47 0.098(5) 0.111(6) 0.123(6) 0.011(4) 0.010(4) 0.019(5)
C48 0.108(6) 0.105(5) 0.106(5) 0.021(4) 0.011(4) 0.011(4)
C49 0.094(5) 0.154(8) 0.122(6) -0.020(5) 0.015(5) -0.007(6)
C50 0.122(7) 0.163(9) 0.126(7) -0.004(6) 0.021(6) -0.017(7)
C51 0.102(5) 0.132(7) 0.106(5) -0.000(5) 0.015(4) 0.005(5)
C52 0.116(6) 0.119(6) 0.092(4) -0.006(4) 0.011(4) 0.008(4)
C53 0.122(7) 0.210(12) 0.137(8) -0.054(8) 0.043(6) -0.050(8)
C54 0.146(9) 0.177(11) 0.135(8) -0.002(8) 0.054(7) -0.032(7)
C55 0.111(6) 0.114(6) 0.133(7) -0.006(5) 0.011(5) 0.013(5)
C56 0.113(6) 0.123(6) 0.111(5) 0.003(5) 0.004(5) 0.012(5)
C57 0.094(5) 0.106(5) 0.112(5) 0.010(4) 0.004(4) 0.013(4)
C58 0.096(5) 0.110(5) 0.112(5) 0.006(4) 0.012(4) 0.009(4)
C59 0.103(6) 0.110(6) 0.114(6) 0.014(4) -0.003(4) -0.004(4)
C60 0.096(5) 0.087(4) 0.125(5) -0.005(3) -0.015(4) -0.013(4)
C61 0.102(5) 0.085(4) 0.110(5) 0.005(3) 0.003(4) -0.001(4)
C62 0.092(4) 0.085(4) 0.111(5) -0.008(3) 0.002(4) 0.008(4)
C63 0.102(5) 0.083(4) 0.098(4) -0.008(3) 0.001(4) -0.002(3)
C64 0.107(5) 0.100(5) 0.101(5) -0.009(4) 0.009(4) -0.015(4)
C65 0.104(5) 0.083(4) 0.090(4) 0.000(3) -0.002(3) 0.004(3)
C66 0.093(4) 0.088(4) 0.100(4) -0.004(3) 0.000(3) 0.006(3)
C67 0.091(4) 0.084(4) 0.091(4) 0.006(3) 0.001(3) -0.002(3)
C68 0.102(5) 0.092(5) 0.117(5) 0.003(4) 0.020(4) -0.004(4)
C69 0.097(5) 0.083(4) 0.105(4) 0.012(3) -0.001(4) 0.006(3)
C70 0.090(4) 0.102(5) 0.096(4) 0.012(3) 0.002(3) -0.011(4)
C71 0.092(4) 0.086(4) 0.087(4) 0.007(3) -0.016(3) 0.001(3)
C72 0.110(5) 0.089(4) 0.106(5) -0.004(4) 0.010(4) -0.005(4)
C73 0.131(7) 0.084(5) 0.124(6) 0.008(4) 0.033(5) -0.001(4)
C74 0.089(4) 0.082(4) 0.096(4) 0.010(3) 0.010(3) 0.000(3)
C75 0.098(4) 0.087(4) 0.092(4) 0.010(3) 0.003(3) 0.002(3)
C76 0.166(8) 0.076(4) 0.112(5) -0.011(4) 0.037(5) -0.010(4)
C77 0.130(7) 0.094(5) 0.117(6) -0.012(4) 0.026(5) -0.017(4)
C78 0.090(4) 0.109(5) 0.098(4) 0.002(4) 0.001(3) -0.006(4)
C79 0.103(5) 0.101(5) 0.100(5) 0.010(4) 0.007(4) -0.001(4)
C80 0.089(4) 0.098(5) 0.090(4) 0.017(3) -0.010(3) 0.002(3)
C81 0.123(6) 0.080(4) 0.096(4) 0.013(4) 0.008(4) 0.005(3)
C82 0.117(6) 0.098(5) 0.099(5) 0.017(4) 0.009(4) 0.000(4)
C83 0.109(6) 0.112(6) 0.119(6) -0.031(5) -0.013(5) -0.014(5)
C84 0.132(8) 0.118(7) 0.144(8) -0.006(5) -0.051(6) -0.021(6)
C85 0.123(7) 0.156(9) 0.138(8) -0.015(6) -0.031(6) -0.002(6)
C86 0.144(9) 0.150(9) 0.122(7) -0.052(7) -0.019(6) -0.006(6)
C87 0.125(7) 0.115(6) 0.149(8) -0.039(5) -0.040(7) 0.004(6)
C88 0.135(8) 0.106(6) 0.175(10) 0.003(5) -0.030(7) -0.015(6)
C89 0.164(11) 0.176(11) 0.139(9) -0.019(8) -0.028(7) -0.003(8)
C90 0.167(11) 0.198(13) 0.166(11) 0.033(10) -0.056(9) -0.030(9)
C91 0.160(11) 0.211(15) 0.191(13) -0.023(10) 0.052(10) -0.040(11)
C92 0.186(11) 0.151(9) 0.115(6) -0.047(8) -0.013(7) 0.029(6)
C93 0.79(6) 0.269(17) 0.37(3) -0.27(3) -0.43(4) 0.180(18)
C94 0.27(2) 0.29(3) 0.101(8) -0.008(18) -0.055(10) 0.004(11)
C95 0.238(17) 0.106(8) 0.196(13) 0.001(9) -0.086(13) -0.007(8)
C96 0.201(19) 0.23(2) 0.30(3) 0.037(16) -0.057(19) 0.07(2)
C97 0.79(6) 0.273(17) 0.38(3) -0.27(3) -0.42(4) 0.184(18)
C98 1.07(10) 0.082(9) 0.25(2) 0.02(2) -0.21(4) -0.009(11)
C99 0.71(8) 0.44(5) 0.117(13) 0.07(5) -0.07(3) 0.04(2)
C100 0.70(7) 0.18(2) 0.39(4) 0.01(3) -0.32(4) 0.10(2)
C101 0.24(3) 0.60(6) 0.23(2) 0.19(4) -0.005(19) 0.05(3)
C102 0.80(6) 0.299(19) 0.41(3) -0.27(3) -0.41(4) 0.181(18)
C103 0.172(14) 0.124(10) 0.32(3) -0.006(9) 0.051(16) -0.016(13)
C104 0.198(16) 0.149(11) 0.233(17) 0.001(10) -0.037(13) -0.080(12)
C105 0.135(11) 0.135(10) 0.33(3) 0.044(8) 0.024(13) -0.014(12)
C106 0.24(2) 0.174(16) 0.55(5) 0.116(16) -0.24(3) -0.14(2)
C107 0.25(2) 0.112(9) 0.224(17) 0.048(12) -0.044(16) 0.000(9)
C108 0.21(2) 0.178(17) 0.47(4) 0.000(14) 0.08(2) 0.00(2)
C109 0.29(3) 0.29(3) 0.30(3) 0.05(2) -0.13(2) -0.10(2)
C110 0.28(3) 0.191(18) 0.47(4) 0.018(17) 0.19(3) -0.06(2)
C111 0.30(3) 0.20(2) 1.05(11) 0.02(2) -0.39(5) -0.01(4)
C112 0.86(8) 0.172(18) 0.21(2) 0.09(3) 0.02(3) 0.103(17)
C113 0.118(7) 0.106(6) 0.137(7) -0.008(5) -0.014(5) -0.013(5)
C114 0.126(7) 0.104(6) 0.138(7) -0.002(5) -0.027(6) -0.022(5)
C115 0.153(9) 0.107(6) 0.143(8) -0.001(6) -0.037(7) -0.012(6)
C116 0.169(10) 0.125(8) 0.128(7) -0.002(7) -0.047(7) -0.021(6)
C117 0.133(7) 0.100(6) 0.122(6) -0.003(5) -0.027(5) -0.028(5)
C118 0.174(11) 0.137(9) 0.209(13) -0.068(8) -0.032(9) 0.005(9)
C119 0.108(7) 0.126(7) 0.209(12) 0.012(5) -0.024(7) -0.030(7)
C120 0.213(14) 0.155(10) 0.147(9) -0.016(9) -0.069(9) 0.035(8)
C121 0.127(8) 0.233(15) 0.129(7) -0.026(9) 0.009(7) -0.020(8)
C122 0.161(10) 0.146(9) 0.190(11) 0.035(8) -0.029(9) -0.063(9)
C123 0.144(8) 0.098(6) 0.127(7) -0.011(5) -0.033(6) -0.009(5)
C124 0.136(9) 0.145(9) 0.166(10) -0.004(7) -0.021(8) -0.007(8)

loop_
_atom_type_symbol
_atom_type_scat_dispersion_real
_atom_type_scat_dispersion_imag
_atom_type_scat_Cromer_Mann_a1
_atom_type_scat_Cromer_Mann_a2
_atom_type_scat_Cromer_Mann_a3
_atom_type_scat_Cromer_Mann_a4
_atom_type_scat_Cromer_Mann_b1
_atom_type_scat_Cromer_Mann_b2
_atom_type_scat_Cromer_Mann_b3
_atom_type_scat_Cromer_Mann_b4
_atom_type_scat_Cromer_Mann_c
_atom_type_scat_source
_atom_type_scat_dispersion_source
C 0.01480 0.00700 2.31000 1.02000 1.58860 0.86500 20.84390 10.20750 0.56870 51.65120 0.215599998832 'International Tables Volume C Table 6.1.1.4 (pp. 500-502)' custom
F 0.05990 0.04110 3.53920 2.64120 1.51700 1.02430 10.28250 4.29440 0.26150 26.14760 0.277599990368 'International Tables Volume C Table 6.1.1.4 (pp. 500-502)' custom
H -0.00000 0.00000 0.49300 0.32291 0.14019 0.04081 10.51090 26.12570 3.14236 57.79970 0.0030380000826 'International Tables Volume C Table 6.1.1.4 (pp. 500-502)' custom
O 0.04120 0.02500 3.04850 2.28680 1.54630 0.86700 13.27710 5.70110 0.32390 32.90890 0.250800013542 'International Tables Volume C Table 6.1.1.4 (pp. 500-502)' custom
N 0.02530 0.01360 12.21260 3.13220 2.01250 1.16630 0.00570 9.89330 28.99750 0.58260 -11.5290002823 'International Tables Volume C Table 6.1.1.4 (pp. 500-502)' custom
S 0.29240 0.42470 6.90530 5.20340 1.43790 1.58630 1.46790 22.21510 0.25360 56.17200 0.866900026798 'International Tables Volume C Table 6.1.1.4 (pp. 500-502)' custom
Rh -0.01620 2.86540 19.29570 14.35010 4.73425 1.28918 0.75154 8.21758 25.87490 98.60620 5.32800006866 'International Tables Volume C Table 6.1.1.4 (pp. 500-502)' custom

loop_
_geom_angle_atom_site_label_1
_geom_angle_atom_site_label_2
_geom_angle_atom_site_label_3
_geom_angle
_geom_angle_site_symmetry_1
_geom_angle_site_symmetry_3
_geom_angle_publ_flag
O1 Rh1 N4 83.6(2) . 3 ?
O2 Rh1 N4 84.9(3) . 3 ?
O2 Rh1 O1 84.5(2) . . ?
C83 Rh1 N4 103.2(3) . 3 ?
C83 Rh1 O1 112.4(3) . . ?
C83 Rh1 O2 161.8(3) . . ?
C84 Rh1 N4 138.1(3) . 3 ?
C84 Rh1 O1 96.0(4) . . ?
C84 Rh1 O2 137.0(3) . . ?
C84 Rh1 C83 38.6(4) . . ?
C85 Rh1 N4 159.3(4) . 3 ?
C85 Rh1 O1 116.3(4) . . ?
C85 Rh1 O2 101.9(4) . . ?
C85 Rh1 C83 65.2(4) . . ?
C85 Rh1 C84 40.0(4) . . ?
C86 Rh1 N4 121.4(3) . 3 ?
C86 Rh1 O1 155.0(3) . . ?
C86 Rh1 O2 98.6(4) . . ?
C86 Rh1 C83 63.2(5) . . ?
C86 Rh1 C84 64.8(5) . . ?
C86 Rh1 C85 38.7(4) . . ?
C87 Rh1 N4 95.4(3) . 3 ?
C87 Rh1 O1 150.2(4) . . ?
C87 Rh1 O2 125.1(4) . . ?
C87 Rh1 C83 38.7(3) . . ?
C87 Rh1 C84 65.1(4) . . ?
C87 Rh1 C85 64.6(4) . . ?
C87 Rh1 C86 36.9(4) . . ?
O3 Rh2 N1 85.7(3) . . ?
O4 Rh2 N1 87.4(3) . . ?
O4 Rh2 O3 83.5(3) . . ?
C93 Rh2 N1 148.4(4) . . ?
C93 Rh2 O3 125.8(4) . . ?
C93 Rh2 O4 96.4(3) . . ?
C94 Rh2 N1 110.3(4) . . ?
C94 Rh2 O3 159.1(4) . . ?
C94 Rh2 O4 109.8(4) . . ?
C94 Rh2 C93 39.18(13) . . ?
C95 Rh2 N1 95.6(3) . . ?
C95 Rh2 O3 128.4(4) . . ?
C95 Rh2 O4 148.0(4) . . ?
C95 Rh2 C93 65.32(15) . . ?
C95 Rh2 C94 39.63(12) . . ?
C96 Rh2 N1 117.1(3) . . ?
C96 Rh2 O3 96.1(4) . . ?
C96 Rh2 O4 155.4(3) . . ?
C96 Rh2 C93 63.93(17) . . ?
C96 Rh2 C94 65.04(15) . . ?
C96 Rh2 C95 38.53(13) . . ?
C97 Rh2 N1 154.7(4) . . ?
C97 Rh2 O3 95.2(4) . . ?
C97 Rh2 O4 117.9(3) . . ?
C97 Rh2 C93 37.95(10) . . ?
C97 Rh2 C94 64.57(15) . . ?
C97 Rh2 C95 64.13(18) . . ?
C97 Rh2 C96 37.58(15) . . ?
O5 Rh3 N2 85.0(3) . . ?
O6 Rh3 N2 84.4(3) . . ?
O6 Rh3 O5 84.6(2) . . ?
C103 Rh3 N2 132.8(3) . . ?
C103 Rh3 O5 142.0(3) . . ?
C103 Rh3 O6 94.0(3) . . ?
C104 Rh3 N2 163.9(3) . . ?
C104 Rh3 O5 105.7(3) . . ?
C104 Rh3 O6 108.2(3) . . ?
C104 Rh3 C103 39.01(10) . . ?
C105 Rh3 N2 129.4(3) . . ?
C105 Rh3 O5 96.1(3) . . ?
C105 Rh3 O6 146.1(3) . . ?
C105 Rh3 C103 64.97(14) . . ?
C105 Rh3 C104 38.90(11) . . ?
C106 Rh3 N2 99.5(3) . . ?
C106 Rh3 O5 121.1(3) . . ?
C106 Rh3 O6 154.2(3) . . ?
C106 Rh3 C103 64.48(15) . . ?
C106 Rh3 C104 64.73(14) . . ?
C106 Rh3 C105 38.42(10) . . ?
C107 Rh3 N2 101.0(3) . . ?
C107 Rh3 O5 158.9(3) . . ?
C107 Rh3 O6 116.0(3) . . ?
C107 Rh3 C103 38.55(11) . . ?
C107 Rh3 C104 64.82(14) . . ?
C107 Rh3 C105 64.42(14) . . ?
C107 Rh3 C106 38.20(11) . . ?
O7 Rh4 N3 84.3(2) . . ?
O8 Rh4 N3 88.0(2) . . ?
O8 Rh4 O7 82.8(2) . . ?
C113 Rh4 N3 137.3(3) . . ?
C113 Rh4 O7 94.7(3) . . ?
C113 Rh4 O8 134.5(3) . . ?
C114 Rh4 N3 101.4(3) . . ?
C114 Rh4 O7 112.7(4) . . ?
C114 Rh4 O8 162.4(4) . . ?
C114 Rh4 C113 40.1(4) . . ?
C115 Rh4 N3 96.7(3) . . ?
C115 Rh4 O7 151.7(4) . . ?
C115 Rh4 O8 125.5(4) . . ?
C115 Rh4 C113 65.5(4) . . ?
C115 Rh4 C114 39.3(4) . . ?
C116 Rh4 N3 123.9(4) . . ?
C116 Rh4 O7 151.8(4) . . ?
C116 Rh4 O8 97.4(4) . . ?
C116 Rh4 C113 65.0(4) . . ?
C116 Rh4 C114 65.0(5) . . ?
C116 Rh4 C115 37.5(5) . . ?
C117 Rh4 N3 161.7(3) . . ?
C117 Rh4 O7 112.5(3) . . ?
C117 Rh4 O8 100.9(3) . . ?
C117 Rh4 C113 38.5(4) . . ?
C117 Rh4 C114 66.1(4) . . ?
C117 Rh4 C115 65.1(4) . . ?
C117 Rh4 C116 39.6(4) . . ?
O10 S1 O9 112.8(5) . . ?
O11 S1 O9 114.2(5) . . ?
O11 S1 O10 117.6(5) . . ?
C123 S1 O9 102.4(4) . . ?
C123 S1 O10 103.4(5) . . ?
C123 S1 O11 104.2(4) . . ?
O13 S2 O12 113.0(6) . . ?
O14 S2 O12 117.8(7) . . ?
O14 S2 O13 113.5(8) . . ?
C124 S2 O12 102.0(6) . . ?
C124 S2 O13 102.2(6) . . ?
C124 S2 O14 105.9(7) . . ?
C37 N1 Rh2 124.7(7) . . ?
C41 N1 Rh2 119.2(7) . . ?
C41 N1 C37 116.1(9) . . ?
C55 N2 Rh3 120.4(7) . . ?
C59 N2 Rh3 121.2(6) . . ?
C59 N2 C55 118.3(8) . . ?
C60 N3 Rh4 119.9(5) . . ?
C64 N3 Rh4 122.2(5) . . ?
C64 N3 C60 117.9(6) . . ?
C78 N4 Rh1 123.5(6) . 2 ?
C82 N4 Rh1 120.5(6) . 2 ?
C82 N4 C78 115.8(7) . . ?
C1 O1 Rh1 131.0(5) . . ?
C3 O2 Rh1 129.6(5) . . ?
C10 O3 Rh2 129.1(7) . . ?
C12 O4 Rh2 125.5(6) . . ?
C19 O5 Rh3 130.1(6) . . ?
C21 O6 Rh3 129.0(6) . . ?
C28 O7 Rh4 127.7(5) . . ?
C30 O8 Rh4 126.5(5) . . ?
C2 C1 O1 128.3(8) . . ?
C18 C1 O1 114.9(7) . . ?
C18 C1 C2 116.9(7) . . ?
C3 C2 C1 118.2(7) . . ?
C11 C2 C1 122.2(8) . . ?
C11 C2 C3 119.6(7) . . ?
C2 C3 O2 126.5(8) . . ?
C4 C3 O2 115.1(8) . . ?
C4 C3 C2 118.4(8) . . ?
C5 C4 C3 120.0(9) . . ?
C9 C4 C3 123.9(9) . . ?
C9 C4 C5 116.1(9) . . ?
H5 C5 C4 120.0(7) . . ?
C6 C5 C4 120.0(11) . . ?
C6 C5 H5 120.0(8) . . ?
H6 C6 C5 119.0(8) . . ?
C7 C6 C5 122.0(13) . . ?
C7 C6 H6 119.0(8) . . ?
H7 C7 C6 118.4(8) . . ?
C8 C7 C6 123.3(12) . . ?
C8 C7 H7 118.4(8) . . ?
H8 C8 C7 122.5(8) . . ?
C9 C8 C7 114.9(12) . . ?
C9 C8 H8 122.5(8) . . ?
C8 C9 C4 123.2(10) . . ?
C10 C9 C4 118.1(8) . . ?
C10 C9 C8 118.7(10) . . ?
C9 C10 O3 114.6(8) . . ?
C11 C10 O3 125.2(9) . . ?
C11 C10 C9 120.2(9) . . ?
C10 C11 C2 119.5(8) . . ?
C12 C11 C2 120.4(8) . . ?
C12 C11 C10 120.0(8) . . ?
C11 C12 O4 128.8(9) . . ?
C13 C12 O4 113.0(8) . . ?
C13 C12 C11 118.2(7) . . ?
C14 C13 C12 119.4(9) . . ?
C18 C13 C12 120.0(8) . . ?
C18 C13 C14 120.7(10) . . ?
H14 C14 C13 120.8(7) . . ?
C15 C14 C13 118.5(10) . . ?
C15 C14 H14 120.8(6) . . ?
H15 C15 C14 119.7(6) . . ?
C16 C15 C14 120.6(10) . . ?
C16 C15 H15 119.7(7) . . ?
H16 C16 C15 119.8(7) . . ?
C17 C16 C15 120.4(10) . . ?
C17 C16 H16 119.8(6) . . ?
H17 C17 C16 119.0(6) . . ?
C18 C17 C16 122.0(9) . . ?
C18 C17 H17 119.0(5) . . ?
C13 C18 C1 122.0(8) . . ?
C17 C18 C1 120.1(8) . . ?
C17 C18 C13 117.8(9) . . ?
C20 C19 O5 126.6(8) . . ?
C36 C19 O5 115.7(7) . . ?
C36 C19 C20 117.7(7) . . ?
C21 C20 C19 120.1(7) . . ?
C29 C20 C19 121.8(7) . . ?
C29 C20 C21 118.1(6) . . ?
C20 C21 O6 126.9(7) . . ?
C22 C21 O6 112.3(7) . . ?
C22 C21 C20 120.8(7) . . ?
C23 C22 C21 120.7(8) . . ?
C27 C22 C21 120.8(7) . . ?
C27 C22 C23 118.5(8) . . ?
H23 C23 C22 119.1(5) . . ?
C24 C23 C22 121.8(9) . . ?
C24 C23 H23 119.1(6) . . ?
H24 C24 C23 121.0(6) . . ?
C25 C24 C23 117.9(8) . . ?
C25 C24 H24 121.0(5) . . ?
H25 C25 C24 119.4(5) . . ?
C26 C25 C24 121.2(8) . . ?
C26 C25 H25 119.4(5) . . ?
H26 C26 C25 120.7(5) . . ?
C27 C26 C25 118.5(8) . . ?
C27 C26 H26 120.7(5) . . ?
C26 C27 C22 122.0(8) . . ?
C28 C27 C22 119.7(7) . . ?
C28 C27 C26 118.3(7) . . ?
C27 C28 O7 114.8(6) . . ?
C29 C28 O7 125.5(7) . . ?
C29 C28 C27 119.6(6) . . ?
C28 C29 C20 120.6(7) . . ?
C30 C29 C20 117.9(7) . . ?
C30 C29 C28 121.4(7) . . ?
C29 C30 O8 124.2(7) . . ?
C31 C30 O8 115.1(7) . . ?
C31 C30 C29 120.7(8) . . ?
C32 C31 C30 120.1(8) . . ?
C36 C31 C30 120.3(8) . . ?
C36 C31 C32 119.6(8) . . ?
H32 C32 C31 120.5(6) . . ?
C33 C32 C31 118.9(10) . . ?
C33 C32 H32 120.5(7) . . ?
H33 C33 C32 119.5(7) . . ?
C34 C33 C32 121.0(9) . . ?
C34 C33 H33 119.5(6) . . ?
H34 C34 C33 119.1(6) . . ?
C35 C34 C33 121.7(9) . . ?
C35 C34 H34 119.1(6) . . ?
H35 C35 C34 120.9(6) . . ?
C36 C35 C34 118.1(10) . . ?
C36 C35 H35 120.9(6) . . ?
C31 C36 C19 121.6(7) . . ?
C35 C36 C19 118.0(8) . . ?
C35 C36 C31 120.4(9) . . ?
H37 C37 N1 116.9(6) . . ?
C38 C37 N1 126.3(10) . . ?
C38 C37 H37 116.9(7) . . ?
H38 C38 C37 120.6(7) . . ?
C39 C38 C37 118.9(10) . . ?
C39 C38 H38 120.6(6) . . ?
C40 C39 C38 114.8(9) . . ?
C42 C39 C38 120.6(9) . . ?
C42 C39 C40 124.7(9) . . ?
H40 C40 C39 117.9(6) . . ?
C41 C40 C39 124.2(10) . . ?
C41 C40 H40 117.9(6) . . ?
C40 C41 N1 119.8(10) . . ?
H41 C41 N1 120.1(6) . . ?
H41 C41 C40 120.1(6) . . ?
C43 C42 C39 119.0(9) . . ?
C54 C42 C39 122.5(10) . . ?
C54 C42 C43 118.5(9) . . ?
H43 C43 C42 120.9(5) . . ?
C44 C43 C42 118.3(8) . . ?
C44 C43 H43 120.9(5) . . ?
C45 C44 C43 127.7(7) . . ?
C52 C44 C43 123.6(8) . . ?
C52 C44 C45 108.6(8) . . ?
H45a C45 C44 111.2(5) . . ?
H45b C45 C44 111.2(5) . . ?
H45b C45 H45a 109.1 . . ?
C46 C45 C44 102.9(7) . . ?
C46 C45 H45a 111.2(5) . . ?
C46 C45 H45b 111.2(5) . . ?
C47 C46 C45 130.1(7) . . ?
C51 C46 C45 108.3(8) . . ?
C51 C46 C47 121.6(8) . . ?
H47 C47 C46 118.9(5) . . ?
C48 C47 C46 122.2(8) . . ?
C48 C47 H47 118.9(5) . . ?
C49 C48 C47 116.6(9) . . ?
C57 C48 C47 121.5(8) . . ?
C57 C48 C49 121.9(8) . . ?
H49 C49 C48 118.8(6) . . ?
C50 C49 C48 122.3(9) . . ?
C50 C49 H49 118.8(6) . . ?
H50 C50 C49 120.6(6) . . ?
C51 C50 C49 118.7(9) . . ?
C51 C50 H50 120.6(6) . . ?
C50 C51 C46 118.4(9) . . ?
C52 C51 C46 109.5(8) . . ?
C52 C51 C50 132.1(9) . . ?
C51 C52 C44 110.5(8) . . ?
C53 C52 C44 119.0(9) . . ?
C53 C52 C51 130.3(9) . . ?
H53 C53 C52 121.2(6) . . ?
C54 C53 C52 117.7(9) . . ?
C54 C53 H53 121.2(6) . . ?
C53 C54 C42 122.8(10) . . ?
H54 C54 C42 118.6(7) . . ?
H54 C54 C53 118.6(6) . . ?
H55 C55 N2 118.0(6) . . ?
C56 C55 N2 124.0(9) . . ?
C56 C55 H55 118.0(6) . . ?
H56 C56 C55 120.5(6) . . ?
C57 C56 C55 119.0(9) . . ?
C57 C56 H56 120.5(5) . . ?
C56 C57 C48 122.9(8) . . ?
C58 C57 C48 121.9(8) . . ?
C58 C57 C56 115.1(8) . . ?
H58 C58 C57 119.3(5) . . ?
C59 C58 C57 121.4(8) . . ?
C59 C58 H58 119.3(5) . . ?
C58 C59 N2 122.2(8) . . ?
H59 C59 N2 118.9(5) . . ?
H59 C59 C58 118.9(5) . . ?
H60 C60 N3 118.4(4) . . ?
C61 C60 N3 123.2(7) . . ?
C61 C60 H60 118.4(5) . . ?
H61 C61 C60 120.4(5) . . ?
C62 C61 C60 119.1(8) . . ?
C62 C61 H61 120.4(5) . . ?
C63 C62 C61 116.7(7) . . ?
C65 C62 C61 121.1(7) . . ?
C65 C62 C63 122.2(6) . . ?
H63 C63 C62 120.1(4) . . ?
C64 C63 C62 119.9(7) . . ?
C64 C63 H63 120.1(5) . . ?
C63 C64 N3 123.1(7) . . ?
H64 C64 N3 118.5(4) . . ?
H64 C64 C63 118.5(5) . . ?
C66 C65 C62 121.8(6) . . ?
C77 C65 C62 119.4(7) . . ?
C77 C65 C66 118.7(7) . . ?
H66 C66 C65 119.9(4) . . ?
C67 C66 C65 120.2(7) . . ?
C67 C66 H66 119.9(4) . . ?
C68 C67 C66 130.4(7) . . ?
C75 C67 C66 120.6(7) . . ?
C75 C67 C68 108.9(6) . . ?
H68a C68 C67 111.1(4) . . ?
H68b C68 C67 111.1(4) . . ?
H68b C68 H68a 109.1 . . ?
C69 C68 C67 103.1(6) . . ?
C69 C68 H68a 111.1(4) . . ?
C69 C68 H68b 111.1(5) . . ?
C70 C69 C68 129.7(7) . . ?
C74 C69 C68 110.7(6) . . ?
C74 C69 C70 119.6(7) . . ?
H70 C70 C69 119.9(5) . . ?
C71 C70 C69 120.2(7) . . ?
C71 C70 H70 119.9(4) . . ?
C72 C71 C70 119.1(7) . . ?
C80 C71 C70 121.3(7) . . ?
C80 C71 C72 119.7(7) . . ?
H72 C72 C71 119.6(4) . . ?
C73 C72 C71 120.8(7) . . ?
C73 C72 H72 119.6(5) . . ?
H73 C73 C72 120.1(5) . . ?
C74 C73 C72 119.7(8) . . ?
C74 C73 H73 120.1(5) . . ?
C73 C74 C69 120.5(7) . . ?
C75 C74 C69 108.2(6) . . ?
C75 C74 C73 131.2(7) . . ?
C74 C75 C67 109.0(6) . . ?
C76 C75 C67 120.7(7) . . ?
C76 C75 C74 130.2(7) . . ?
H76 C76 C75 120.9(5) . . ?
C77 C76 C75 118.2(8) . . ?
C77 C76 H76 120.9(5) . . ?
C76 C77 C65 121.4(8) . . ?
H77 C77 C65 119.3(5) . . ?
H77 C77 C76 119.3(5) . . ?
H78 C78 N4 118.2(4) . . ?
C79 C78 N4 123.6(8) . . ?
C79 C78 H78 118.2(5) . . ?
H79 C79 C78 119.6(5) . . ?
C80 C79 C78 120.7(8) . . ?
C80 C79 H79 119.6(5) . . ?
C79 C80 C71 122.7(7) . . ?
C81 C80 C71 122.6(7) . . ?
C81 C80 C79 114.6(7) . . ?
H81 C81 C80 119.9(4) . . ?
C82 C81 C80 120.1(8) . . ?
C82 C81 H81 119.9(5) . . ?
C81 C82 N4 125.0(8) . . ?
H82 C82 N4 117.5(5) . . ?
H82 C82 C81 117.5(5) . . ?
C84 C83 Rh1 70.0(6) . . ?
C87 C83 Rh1 71.6(6) . . ?
C87 C83 C84 108.9(10) . . ?
C88 C83 Rh1 124.9(6) . . ?
C88 C83 C84 125.1(10) . . ?
C88 C83 C87 126.0(9) . . ?
C83 C84 Rh1 71.4(5) . . ?
C85 C84 Rh1 70.3(6) . . ?
C85 C84 C83 107.0(10) . . ?
C89 C84 Rh1 124.7(9) . . ?
C89 C84 C83 124.5(11) . . ?
C89 C84 C85 128.5(10) . . ?
C84 C85 Rh1 69.7(6) . . ?
C86 C85 Rh1 69.2(6) . . ?
C86 C85 C84 104.6(10) . . ?
C90 C85 Rh1 128.7(10) . . ?
C90 C85 C84 126.8(11) . . ?
C90 C85 C86 128.4(13) . . ?
C85 C86 Rh1 72.1(7) . . ?
C87 C86 Rh1 74.5(7) . . ?
C87 C86 C85 113.3(12) . . ?
C91 C86 Rh1 122.7(8) . . ?
C91 C86 C85 125.4(13) . . ?
C91 C86 C87 121.2(12) . . ?
C83 C87 Rh1 69.6(6) . . ?
C86 C87 Rh1 68.6(6) . . ?
C86 C87 C83 106.1(10) . . ?
C92 C87 Rh1 124.9(6) . . ?
C92 C87 C83 126.7(11) . . ?
C92 C87 C86 127.3(12) . . ?
H88a C88 C83 109.5 . . ?
H88b C88 C83 109.5 . . ?
H88b C88 H88a 109.5 . . ?
H88c C88 C83 109.5 . . ?
H88c C88 H88a 109.5 . . ?
H88c C88 H88b 109.5 . . ?
H89a C89 C84 109.5 . . ?
H89b C89 C84 109.5 . . ?
H89b C89 H89a 109.5 . . ?
H89c C89 C84 109.5 . . ?
H89c C89 H89a 109.5 . . ?
H89c C89 H89b 109.5 . . ?
H90a C90 C85 109.5 . . ?
H90b C90 C85 109.5 . . ?
H90b C90 H90a 109.5 . . ?
H90c C90 C85 109.5 . . ?
H90c C90 H90a 109.5 . . ?
H90c C90 H90b 109.5 . . ?
H91a C91 C86 109.5 . . ?
H91b C91 C86 109.5 . . ?
H91b C91 H91a 109.5 . . ?
H91c C91 C86 109.5 . . ?
H91c C91 H91a 109.5 . . ?
H91c C91 H91b 109.5 . . ?
H92a C92 C87 109.5 . . ?
H92b C92 C87 109.5 . . ?
H92b C92 H92a 109.5 . . ?
H92c C92 C87 109.5 . . ?
H92c C92 H92a 109.5 . . ?
H92c C92 H92b 109.5 . . ?
C94 C93 Rh2 67.8 . . ?
C97 C93 Rh2 73.5 . . ?
C97 C93 C94 108.0 . . ?
C98 C93 Rh2 124.2 . . ?
C98 C93 C94 126.0 . . ?
C98 C93 C97 126.0 . . ?
C93 C94 Rh2 73.0(2) . . ?
C95 C94 Rh2 71.2(3) . . ?
C95 C94 C93 108.0 . . ?
C99 C94 Rh2 121.5(3) . . ?
C99 C94 C93 126.0 . . ?
C99 C94 C95 126.005665909(14) . . ?
C94 C95 Rh2 69.2(3) . . ?
C96 C95 Rh2 73.9(4) . . ?
C96 C95 C94 108.0 . . ?
C100 C95 Rh2 122.52(19) . . ?
C100 C95 C94 126.0 . . ?
C100 C95 C96 126.0 . . ?
C95 C96 Rh2 67.5(3) . . ?
C97 C96 Rh2 72.16(19) . . ?
C97 C96 C95 108.0 . . ?
C101 C96 Rh2 125.8(3) . . ?
C101 C96 C95 126.0 . . ?
C101 C96 C97 126.0 . . ?
C93 C97 Rh2 68.5(3) . . ?
C96 C97 Rh2 70.3(2) . . ?
C96 C97 C93 108.0 . . ?
C102 C97 Rh2 126.8(2) . . ?
C102 C97 C93 125.9 . . ?
C102 C97 C96 126.031855143(16) . . ?
H98a C98 C93 109.5 . . ?
H98b C98 C93 109.5 . . ?
H98b C98 H98a 109.5 . . ?
H98c C98 C93 109.5 . . ?
H98c C98 H98a 109.5 . . ?
H98c C98 H98b 109.5 . . ?
H99a C99 C94 109.5 . . ?
H99b C99 C94 109.5 . . ?
H99b C99 H99a 109.5 . . ?
H99c C99 C94 109.5 . . ?
H99c C99 H99a 109.5 . . ?
H99c C99 H99b 109.5 . . ?
H10a C100 C95 109.5 . . ?
H10b C100 C95 109.5 . . ?
H10b C100 H10a 109.5 . . ?
H10c C100 C95 109.5 . . ?
H10c C100 H10a 109.5 . . ?
H10c C100 H10b 109.5 . . ?
H10d C101 C96 109.5 . . ?
H10e C101 C96 109.5 . . ?
H10e C101 H10d 109.5 . . ?
H10f C101 C96 109.5 . . ?
H10f C101 H10d 109.5 . . ?
H10f C101 H10e 109.5 . . ?
H10g C102 C97 109.5 . . ?
H10h C102 C97 109.5 . . ?
H10h C102 H10g 109.5 . . ?
H10i C102 C97 109.5 . . ?
H10i C102 H10g 109.5 . . ?
H10i C102 H10h 109.5 . . ?
C104 C103 Rh3 69.9(2) . . ?
C107 C103 Rh3 72.0(2) . . ?
C107 C103 C104 108.0 . . ?
C108 C103 Rh3 123.7(2) . . ?
C108 C103 C104 126.0 . . ?
C108 C103 C107 126.0 . . ?
C103 C104 Rh3 71.1(2) . . ?
C105 C104 Rh3 71.5(2) . . ?
C105 C104 C103 108.0 . . ?
C109 C104 Rh3 123.2(2) . . ?
C109 C104 C103 125.99922502(2) . . ?
C109 C104 C105 126.01050646(3) . . ?
C104 C105 Rh3 69.6(2) . . ?
C106 C105 Rh3 71.9(2) . . ?
C106 C105 C104 108.01977121(3) . . ?
C110 C105 Rh3 124.1(2) . . ?
C110 C105 C104 126.0 . . ?
C110 C105 C106 126.0 . . ?
C105 C106 Rh3 69.7(2) . . ?
C107 C106 Rh3 70.7(2) . . ?
C107 C106 C105 108.0 . . ?
C111 C106 Rh3 125.22(18) . . ?
C111 C106 C105 126.0 . . ?
C111 C106 C107 126.000201153(17) . . ?
C103 C107 Rh3 69.5(2) . . ?
C106 C107 Rh3 71.1(2) . . ?
C106 C107 C103 108.0 . . ?
C112 C107 Rh3 125.0(2) . . ?
C112 C107 C103 126.0 . . ?
C112 C107 C106 126.019685068(15) . . ?
H10j C108 C103 109.5 . . ?
H10k C108 C103 109.5 . . ?
H10k C108 H10j 109.5 . . ?
H10l C108 C103 109.5 . . ?
H10l C108 H10j 109.5 . . ?
H10l C108 H10k 109.5 . . ?
H10m C109 C104 109.5 . . ?
H10n C109 C104 109.5 . . ?
H10n C109 H10m 109.5 . . ?
H10o C109 C104 109.5 . . ?
H10o C109 H10m 109.5 . . ?
H10o C109 H10n 109.5 . . ?
H11a C110 C105 109.5 . . ?
H11b C110 C105 109.5 . . ?
H11b C110 H11a 109.5 . . ?
H11c C110 C105 109.5 . . ?
H11c C110 H11a 109.5 . . ?
H11c C110 H11b 109.5 . . ?
H11d C111 C106 109.5 . . ?
H11e C111 C106 109.5 . . ?
H11e C111 H11d 109.5 . . ?
H11f C111 C106 109.5 . . ?
H11f C111 H11d 109.5 . . ?
H11f C111 H11e 109.5 . . ?
H11g C112 C107 109.5 . . ?
H11h C112 C107 109.5 . . ?
H11h C112 H11g 109.5 . . ?
H11i C112 C107 109.5 . . ?
H11i C112 H11g 109.5 . . ?
H11i C112 H11h 109.5 . . ?
C114 C113 Rh4 68.9(5) . . ?
C117 C113 Rh4 70.8(5) . . ?
C117 C113 C114 108.0(9) . . ?
C118 C113 Rh4 119.4(7) . . ?
C118 C113 C114 125.7(11) . . ?
C118 C113 C117 125.8(10) . . ?
C113 C114 Rh4 71.0(5) . . ?
C115 C114 Rh4 71.9(6) . . ?
C115 C114 C113 106.9(10) . . ?
C119 C114 Rh4 128.2(8) . . ?
C119 C114 C113 127.0(11) . . ?
C119 C114 C115 125.7(11) . . ?
C114 C115 Rh4 68.8(6) . . ?
C116 C115 Rh4 71.2(6) . . ?
C116 C115 C114 108.8(11) . . ?
C120 C115 Rh4 123.6(7) . . ?
C120 C115 C114 125.6(12) . . ?
C120 C115 C116 125.5(14) . . ?
C115 C116 Rh4 71.3(7) . . ?
C117 C116 Rh4 69.8(6) . . ?
C117 C116 C115 109.1(12) . . ?
C121 C116 Rh4 122.6(7) . . ?
C121 C116 C115 125.7(12) . . ?
C121 C116 C117 125.2(12) . . ?
C113 C117 Rh4 70.6(5) . . ?
C116 C117 Rh4 70.6(5) . . ?
C116 C117 C113 107.1(9) . . ?
C122 C117 Rh4 125.2(7) . . ?
C122 C117 C113 129.5(11) . . ?
C122 C117 C116 123.3(12) . . ?
H11j C118 C113 109.5 . . ?
H11k C118 C113 109.5 . . ?
H11k C118 H11j 109.5 . . ?
H11l C118 C113 109.5 . . ?
H11l C118 H11j 109.5 . . ?
H11l C118 H11k 109.5 . . ?
H11m C119 C114 109.5 . . ?
H11n C119 C114 109.5 . . ?
H11n C119 H11m 109.5 . . ?
H11o C119 C114 109.5 . . ?
H11o C119 H11m 109.5 . . ?
H11o C119 H11n 109.5 . . ?
H12a C120 C115 109.5 . . ?
H12b C120 C115 109.5 . . ?
H12b C120 H12a 109.5 . . ?
H12c C120 C115 109.5 . . ?
H12c C120 H12a 109.5 . . ?
H12c C120 H12b 109.5 . . ?
H12d C121 C116 109.5 . . ?
H12e C121 C116 109.5 . . ?
H12e C121 H12d 109.5 . . ?
H12f C121 C116 109.5 . . ?
H12f C121 H12d 109.5 . . ?
H12f C121 H12e 109.5 . . ?
H12g C122 C117 109.5 . . ?
H12h C122 C117 109.5 . . ?
H12h C122 H12g 109.5 . . ?
H12i C122 C117 109.5 . . ?
H12i C122 H12g 109.5 . . ?
H12i C122 H12h 109.5 . . ?
F1 C123 S1 117.2(8) . . ?
F2 C123 S1 113.1(7) . . ?
F2 C123 F1 105.8(8) . . ?
F3 C123 S1 112.9(6) . . ?
F3 C123 F1 105.2(8) . . ?
F3 C123 F2 101.1(9) . . ?
F4 C124 S2 110.6(11) . . ?
F5 C124 S2 109.1(10) . . ?
F5 C124 F4 110.4(12) . . ?
F6 C124 S2 113.7(11) . . ?
F6 C124 F4 104.9(12) . . ?
F6 C124 F5 108.1(14) . . ?

loop_
_geom_bond_atom_site_label_1
_geom_bond_atom_site_label_2
_geom_bond_distance
_geom_bond_site_symmetry_2
_geom_bond_publ_flag
Rh1 N4 2.100(6) 3 ?
Rh1 O1 2.057(6) . ?
Rh1 O2 2.082(6) . ?
Rh1 C83 2.137(9) . ?
Rh1 C84 2.119(9) . ?
Rh1 C85 2.127(10) . ?
Rh1 C86 2.090(11) . ?
Rh1 C87 2.163(10) . ?
Rh2 N1 2.079(8) . ?
Rh2 O3 2.059(8) . ?
Rh2 O4 2.091(7) . ?
Rh2 C93 2.142(7) . ?
Rh2 C94 2.073(9) . ?
Rh2 C95 2.100(6) . ?
Rh2 C96 2.183(9) . ?
Rh2 C97 2.208(9) . ?
Rh3 N2 2.128(8) . ?
Rh3 O5 2.058(7) . ?
Rh3 O6 2.061(6) . ?
Rh3 C103 2.128(6) . ?
Rh3 C104 2.114(6) . ?
Rh3 C105 2.137(7) . ?
Rh3 C106 2.166(6) . ?
Rh3 C107 2.161(7) . ?
Rh4 N3 2.106(6) . ?
Rh4 O7 2.051(6) . ?
Rh4 O8 2.054(6) . ?
Rh4 C113 2.122(9) . ?
Rh4 C114 2.095(10) . ?
Rh4 C115 2.136(11) . ?
Rh4 C116 2.134(12) . ?
Rh4 C117 2.124(8) . ?
S1 O9 1.422(7) . ?
S1 O10 1.409(8) . ?
S1 O11 1.434(7) . ?
S1 C123 1.734(12) . ?
S2 O12 1.404(9) . ?
S2 O13 1.424(10) . ?
S2 O14 1.418(11) . ?
S2 C124 1.813(15) . ?
N1 C37 1.344(14) . ?
N1 C41 1.367(13) . ?
N2 C55 1.333(12) . ?
N2 C59 1.337(12) . ?
N3 C60 1.330(10) . ?
N3 C64 1.358(10) . ?
N4 C78 1.323(10) . ?
N4 C82 1.338(10) . ?
O1 C1 1.261(9) . ?
O2 C3 1.283(10) . ?
O3 C10 1.279(11) . ?
O4 C12 1.272(10) . ?
O5 C19 1.280(10) . ?
O6 C21 1.297(10) . ?
O7 C28 1.276(9) . ?
O8 C30 1.293(10) . ?
F1 C123 1.328(11) . ?
F2 C123 1.382(11) . ?
F3 C123 1.379(12) . ?
F4 C124 1.304(14) . ?
F5 C124 1.346(16) . ?
F6 C124 1.266(15) . ?
C1 C2 1.437(11) . ?
C1 C18 1.443(12) . ?
C2 C3 1.468(12) . ?
C2 C11 1.434(12) . ?
C3 C4 1.408(13) . ?
C4 C5 1.453(15) . ?
C4 C9 1.382(13) . ?
C5 H5 0.9500 . ?
C5 C6 1.360(16) . ?
C6 H6 0.9500 . ?
C6 C7 1.310(17) . ?
C7 H7 0.9500 . ?
C7 C8 1.411(18) . ?
C8 H8 0.9500 . ?
C8 C9 1.437(15) . ?
C9 C10 1.472(14) . ?
C10 C11 1.432(13) . ?
C11 C12 1.393(12) . ?
C12 C13 1.508(13) . ?
C13 C14 1.388(14) . ?
C13 C18 1.386(12) . ?
C14 H14 0.9500 . ?
C14 C15 1.426(17) . ?
C15 H15 0.9500 . ?
C15 C16 1.331(14) . ?
C16 H16 0.9500 . ?
C16 C17 1.361(14) . ?
C17 H17 0.9500 . ?
C17 C18 1.396(12) . ?
C19 C20 1.409(10) . ?
C19 C36 1.459(12) . ?
C20 C21 1.435(11) . ?
C20 C29 1.458(11) . ?
C21 C22 1.467(11) . ?
C22 C23 1.377(12) . ?
C22 C27 1.363(11) . ?
C23 H23 0.9500 . ?
C23 C24 1.389(13) . ?
C24 H24 0.9500 . ?
C24 C25 1.399(13) . ?
C25 H25 0.9500 . ?
C25 C26 1.370(11) . ?
C26 H26 0.9500 . ?
C26 C27 1.392(11) . ?
C27 C28 1.499(11) . ?
C28 C29 1.416(10) . ?
C29 C30 1.404(11) . ?
C30 C31 1.454(11) . ?
C31 C32 1.433(13) . ?
C31 C36 1.361(12) . ?
C32 H32 0.9500 . ?
C32 C33 1.379(14) . ?
C33 H33 0.9500 . ?
C33 C34 1.378(16) . ?
C34 H34 0.9500 . ?
C34 C35 1.360(15) . ?
C35 H35 0.9500 . ?
C35 C36 1.451(11) . ?
C37 H37 0.9500 . ?
C37 C38 1.358(14) . ?
C38 H38 0.9500 . ?
C38 C39 1.434(13) . ?
C39 C40 1.357(13) . ?
C39 C42 1.456(13) . ?
C40 H40 0.9500 . ?
C40 C41 1.409(13) . ?
C41 H41 0.9500 . ?
C42 C43 1.440(13) . ?
C42 C54 1.369(14) . ?
C43 H43 0.9500 . ?
C43 C44 1.376(12) . ?
C44 C45 1.534(12) . ?
C44 C52 1.358(12) . ?
C45 H45a 0.9900 . ?
C45 H45b 0.9900 . ?
C45 C46 1.509(12) . ?
C46 C47 1.331(12) . ?
C46 C51 1.395(12) . ?
C47 H47 0.9500 . ?
C47 C48 1.410(13) . ?
C48 C49 1.374(12) . ?
C48 C57 1.454(13) . ?
C49 H49 0.9500 . ?
C49 C50 1.405(15) . ?
C50 H50 0.9500 . ?
C50 C51 1.399(14) . ?
C51 C52 1.437(13) . ?
C52 C53 1.433(14) . ?
C53 H53 0.9500 . ?
C53 C54 1.404(16) . ?
C54 H54 0.9500 . ?
C55 H55 0.9500 . ?
C55 C56 1.373(14) . ?
C56 H56 0.9500 . ?
C56 C57 1.429(12) . ?
C57 C58 1.416(12) . ?
C58 H58 0.9500 . ?
C58 C59 1.363(12) . ?
C59 H59 0.9500 . ?
C60 H60 0.9500 . ?
C60 C61 1.370(11) . ?
C61 H61 0.9500 . ?
C61 C62 1.430(11) . ?
C62 C63 1.392(11) . ?
C62 C65 1.470(11) . ?
C63 H63 0.9500 . ?
C63 C64 1.364(11) . ?
C64 H64 0.9500 . ?
C65 C66 1.393(11) . ?
C65 C77 1.389(11) . ?
C66 H66 0.9500 . ?
C66 C67 1.351(10) . ?
C67 C68 1.544(10) . ?
C67 C75 1.391(10) . ?
C68 H68a 0.9900 . ?
C68 H68b 0.9900 . ?
C68 C69 1.479(11) . ?
C69 C70 1.391(10) . ?
C69 C74 1.406(10) . ?
C70 H70 0.9500 . ?
C70 C71 1.385(11) . ?
C71 C72 1.403(11) . ?
C71 C80 1.463(10) . ?
C72 H72 0.9500 . ?
C72 C73 1.387(11) . ?
C73 H73 0.9500 . ?
C73 C74 1.365(11) . ?
C74 C75 1.477(10) . ?
C75 C76 1.373(11) . ?
C76 H76 0.9500 . ?
C76 C77 1.388(11) . ?
C77 H77 0.9500 . ?
C78 H78 0.9500 . ?
C78 C79 1.366(11) . ?
C79 H79 0.9500 . ?
C79 C80 1.407(11) . ?
C80 C81 1.397(11) . ?
C81 H81 0.9500 . ?
C81 C82 1.349(11) . ?
C82 H82 0.9500 . ?
C83 C84 1.406(14) . ?
C83 C87 1.427(12) . ?
C83 C88 1.497(14) . ?
C84 C85 1.451(16) . ?
C84 C89 1.484(17) . ?
C85 C86 1.399(16) . ?
C85 C90 1.458(16) . ?
C86 C87 1.346(16) . ?
C86 C91 1.548(19) . ?
C87 C92 1.494(15) . ?
C88 H88a 0.9800 . ?
C88 H88b 0.9800 . ?
C88 H88c 0.9800 . ?
C89 H89a 0.9800 . ?
C89 H89b 0.9800 . ?
C89 H89c 0.9800 . ?
C90 H90a 0.9800 . ?
C90 H90b 0.9800 . ?
C90 H90c 0.9800 . ?
C91 H91a 0.9800 . ?
C91 H91b 0.9800 . ?
C91 H91c 0.9800 . ?
C92 H92a 0.9800 . ?
C92 H92b 0.9800 . ?
C92 H92c 0.9800 . ?
C93 C94 1.4150(6) . ?
C93 C97 1.4157(6) . ?
C93 C98 1.5037(7) . ?
C94 C95 1.4147(6) . ?
C94 C99 1.5041(7) . ?
C95 C96 1.4152(6) . ?
C95 C100 1.5050(7) . ?
C96 C97 1.4145(6) . ?
C96 C101 1.5036(7) . ?
C97 C102 1.5043(7) . ?
C98 H98a 0.9800 . ?
C98 H98b 0.9800 . ?
C98 H98c 0.9800 . ?
C99 H99a 0.9800 . ?
C99 H99b 0.9800 . ?
C99 H99c 0.9800 . ?
C100 H10a 0.9800 . ?
C100 H10b 0.9800 . ?
C100 H10c 0.9800 . ?
C101 H10d 0.9800 . ?
C101 H10e 0.9800 . ?
C101 H10f 0.9800 . ?
C102 H10g 0.9800 . ?
C102 H10h 0.9800 . ?
C102 H10i 0.9800 . ?
C103 C104 1.4162(6) . ?
C103 C107 1.4162(6) . ?
C103 C108 1.5052(7) . ?
C104 C105 1.4158(6) . ?
C104 C109 1.5049(7) . ?
C105 C106 1.4163(6) . ?
C105 C110 1.5052(7) . ?
C106 C107 1.4162(6) . ?
C106 C111 1.5053(7) . ?
C107 C112 1.5049(7) . ?
C108 H10j 0.9800 . ?
C108 H10k 0.9800 . ?
C108 H10l 0.9800 . ?
C109 H10m 0.9800 . ?
C109 H10n 0.9800 . ?
C109 H10o 0.9800 . ?
C110 H11a 0.9800 . ?
C110 H11b 0.9800 . ?
C110 H11c 0.9800 . ?
C111 H11d 0.9800 . ?
C111 H11e 0.9800 . ?
C111 H11f 0.9800 . ?
C112 H11g 0.9800 . ?
C112 H11h 0.9800 . ?
C112 H11i 0.9800 . ?
C113 C114 1.445(14) . ?
C113 C117 1.400(14) . ?
C113 C118 1.566(16) . ?
C114 C115 1.422(16) . ?
C114 C119 1.466(15) . ?
C115 C116 1.372(17) . ?
C115 C120 1.550(17) . ?
C116 C117 1.442(16) . ?
C116 C121 1.570(18) . ?
C117 C122 1.485(15) . ?
C118 H11j 0.9800 . ?
C118 H11k 0.9800 . ?
C118 H11l 0.9800 . ?
C119 H11m 0.9800 . ?
C119 H11n 0.9800 . ?
C119 H11o 0.9800 . ?
C120 H12a 0.9800 . ?
C120 H12b 0.9800 . ?
C120 H12c 0.9800 . ?
C121 H12d 0.9800 . ?
C121 H12e 0.9800 . ?
C121 H12f 0.9800 . ?
C122 H12g 0.9800 . ?
C122 H12h 0.9800 . ?
C122 H12i 0.9800 . ?

loop_
_geom_torsion_atom_site_label_1
_geom_torsion_atom_site_label_2
_geom_torsion_atom_site_label_3
_geom_torsion_atom_site_label_4
_geom_torsion
_geom_torsion_site_symmetry_1
_geom_torsion_site_symmetry_2
_geom_torsion_site_symmetry_3
_geom_torsion_site_symmetry_4
_geom_torsion_publ_flag
Rh1 N4 C78 C79 178.2(6) 2 . . . ?
Rh1 N4 C82 C81 -177.7(6) 2 . . . ?
Rh1 O1 C1 C2 -2.1(8) . . . . ?
Rh1 O1 C1 C18 177.5(6) . . . . ?
Rh1 O2 C3 C2 13.6(7) . . . . ?
Rh1 O2 C3 C4 -168.9(6) . . . . ?
Rh1 C83 C84 C85 61.6(7) . . . . ?
Rh1 C83 C84 C89 -119.8(7) . . . . ?
Rh1 C83 C87 C86 -59.2(6) . . . . ?
Rh1 C83 C87 C92 119.0(6) . . . . ?
Rh1 C84 C83 C87 -61.4(6) . . . . ?
Rh1 C84 C83 C88 119.3(6) . . . . ?
Rh1 C84 C85 C86 60.8(7) . . . . ?
Rh1 C84 C85 C90 -123.8(9) . . . . ?
Rh1 C85 C84 C83 -62.4(6) . . . . ?
Rh1 C85 C84 C89 119.2(8) . . . . ?
Rh1 C85 C86 C87 63.6(7) . . . . ?
Rh1 C85 C86 C91 -117.8(8) . . . . ?
Rh1 C86 C85 C84 -61.2(7) . . . . ?
Rh1 C86 C85 C90 123.6(9) . . . . ?
Rh1 C86 C87 C83 59.9(5) . . . . ?
Rh1 C86 C87 C92 -118.3(6) . . . . ?
Rh1 C87 C83 C84 60.4(6) . . . . ?
Rh1 C87 C83 C88 -120.3(6) . . . . ?
Rh1 C87 C86 C85 -62.2(7) . . . . ?
Rh1 C87 C86 C91 119.2(8) . . . . ?
Rh2 N1 C37 C38 -176.6(8) . . . . ?
Rh2 N1 C41 C40 175.7(6) . . . . ?
Rh2 O3 C10 C9 165.3(7) . . . . ?
Rh2 O3 C10 C11 -14.9(9) . . . . ?
Rh2 O4 C12 C11 19.9(8) . . . . ?
Rh2 O4 C12 C13 -160.2(6) . . . . ?
Rh2 C93 C94 C95 63.0(4) . . . . ?
Rh2 C93 C94 C99 -117.0(5) . . . . ?
Rh2 C93 C97 C96 -59.3(2) . . . . ?
Rh2 C93 C97 C102 120.7(3) . . . . ?
Rh2 C94 C93 C97 -63.0(4) . . . . ?
Rh2 C94 C93 C98 117.0(4) . . . . ?
Rh2 C94 C95 C96 64.2(4) . . . . ?
Rh2 C94 C95 C100 -115.8(3) . . . . ?
Rh2 C95 C94 C93 -64.2(3) . . . . ?
Rh2 C95 C94 C99 115.8(5) . . . . ?
Rh2 C95 C96 C97 61.1(3) . . . . ?
Rh2 C95 C96 C101 -118.8(4) . . . . ?
Rh2 C96 C95 C94 -61.1(3) . . . . ?
Rh2 C96 C95 C100 118.8(3) . . . . ?
Rh2 C96 C97 C93 58.3(4) . . . . ?
Rh2 C96 C97 C102 -121.8(4) . . . . ?
Rh2 C97 C93 C94 59.3(3) . . . . ?
Rh2 C97 C93 C98 -120.7(3) . . . . ?
Rh2 C97 C96 C95 -58.2(4) . . . . ?
Rh2 C97 C96 C101 121.7(4) . . . . ?
Rh3 N2 C55 C56 -179.8(7) . . . . ?
Rh3 N2 C59 C58 179.6(6) . . . . ?
Rh3 O5 C19 C20 14.0(8) . . . . ?
Rh3 O5 C19 C36 -166.5(6) . . . . ?
Rh3 O6 C21 C20 -6.0(8) . . . . ?
Rh3 O6 C21 C22 173.4(6) . . . . ?
Rh3 C103 C104 C105 62.3(3) . . . . ?
Rh3 C103 C104 C109 -117.7(3) . . . . ?
Rh3 C103 C107 C106 -61.0(3) . . . . ?
Rh3 C103 C107 C112 119.0(3) . . . . ?
Rh3 C104 C103 C107 -62.3(2) . . . . ?
Rh3 C104 C103 C108 117.7(4) . . . . ?
Rh3 C104 C105 C106 62.0(3) . . . . ?
Rh3 C104 C105 C110 -118.0(4) . . . . ?
Rh3 C105 C104 C103 -62.0(4) . . . . ?
Rh3 C105 C104 C109 118.0(3) . . . . ?
Rh3 C105 C106 C107 60.6(3) . . . . ?
Rh3 C105 C106 C111 -119.4(2) . . . . ?
Rh3 C106 C105 C104 -60.6(3) . . . . ?
Rh3 C106 C105 C110 119.4(4) . . . . ?
Rh3 C106 C107 C103 59.9(2) . . . . ?
Rh3 C106 C107 C112 -120.0(4) . . . . ?
Rh3 C107 C103 C104 61.0(3) . . . . ?
Rh3 C107 C103 C108 -119.0(4) . . . . ?
Rh3 C107 C106 C105 -60.0(3) . . . . ?
Rh3 C107 C106 C111 120.1(3) . . . . ?
Rh4 N3 C60 C61 -176.7(6) . . . . ?
Rh4 N3 C64 C63 179.3(6) . . . . ?
Rh4 O7 C28 C27 -162.6(5) . . . . ?
Rh4 O7 C28 C29 15.4(6) . . . . ?
Rh4 O8 C30 C29 -28.0(6) . . . . ?
Rh4 O8 C30 C31 152.6(6) . . . . ?
Rh4 C113 C114 C115 63.4(6) . . . . ?
Rh4 C113 C114 C119 -124.0(7) . . . . ?
Rh4 C113 C117 C116 -61.5(6) . . . . ?
Rh4 C113 C117 C122 120.1(7) . . . . ?
Rh4 C114 C113 C117 -60.3(6) . . . . ?
Rh4 C114 C113 C118 111.8(7) . . . . ?
Rh4 C114 C115 C116 60.2(6) . . . . ?
Rh4 C114 C115 C120 -116.9(6) . . . . ?
Rh4 C115 C114 C113 -62.8(6) . . . . ?
Rh4 C115 C114 C119 124.5(7) . . . . ?
Rh4 C115 C116 C117 59.8(5) . . . . ?
Rh4 C115 C116 C121 -117.2(7) . . . . ?
Rh4 C116 C115 C114 -58.7(6) . . . . ?
Rh4 C116 C115 C120 118.4(6) . . . . ?
Rh4 C116 C117 C113 61.6(6) . . . . ?
Rh4 C116 C117 C122 -120.0(7) . . . . ?
Rh4 C117 C113 C114 59.2(6) . . . . ?
Rh4 C117 C113 C118 -113.0(7) . . . . ?
Rh4 C117 C116 C115 -60.8(6) . . . . ?
Rh4 C117 C116 C121 116.3(6) . . . . ?
N1 C37 C38 C39 0.3(13) . . . . ?
N1 C41 C40 C39 2.0(11) . . . . ?
N2 C55 C56 C57 1.0(11) . . . . ?
N2 C59 C58 C57 -0.6(10) . . . . ?
N3 C60 C61 C62 -4.4(10) . . . . ?
N3 C64 C63 C62 -0.9(10) . . . . ?
N4 C78 C79 C80 -3.2(9) . . . . ?
N4 C82 C81 C80 1.8(10) . . . . ?
O1 C1 C2 C3 -6.1(8) . . . . ?
O1 C1 C2 C11 172.8(7) . . . . ?
O1 C1 C18 C13 -174.0(7) . . . . ?
O1 C1 C18 C17 4.7(7) . . . . ?
O2 C3 C2 C1 -0.0(8) . . . . ?
O2 C3 C2 C11 -178.9(7) . . . . ?
O2 C3 C4 C5 -2.7(9) . . . . ?
O2 C3 C4 C9 179.9(7) . . . . ?
O3 C10 C9 C4 -174.3(8) . . . . ?
O3 C10 C9 C8 4.6(10) . . . . ?
O3 C10 C11 C2 175.6(8) . . . . ?
O3 C10 C11 C12 -6.9(11) . . . . ?
O4 C12 C11 C2 -178.8(8) . . . . ?
O4 C12 C11 C10 3.7(11) . . . . ?
O4 C12 C13 C14 -1.9(9) . . . . ?
O4 C12 C13 C18 177.7(7) . . . . ?
O5 C19 C20 C21 1.4(9) . . . . ?
O5 C19 C20 C29 -179.2(7) . . . . ?
O5 C19 C36 C31 -178.8(7) . . . . ?
O5 C19 C36 C35 -0.7(8) . . . . ?
O6 C21 C20 C19 -5.5(9) . . . . ?
O6 C21 C20 C29 175.1(8) . . . . ?
O6 C21 C22 C23 2.8(8) . . . . ?
O6 C21 C22 C27 -175.1(6) . . . . ?
O7 C28 C27 C22 173.9(6) . . . . ?
O7 C28 C27 C26 -8.0(7) . . . . ?
O7 C28 C29 C20 -173.6(7) . . . . ?
O7 C28 C29 C30 8.5(8) . . . . ?
O8 C30 C29 C20 -179.7(7) . . . . ?
O8 C30 C29 C28 -1.8(8) . . . . ?
O8 C30 C31 C32 -1.8(8) . . . . ?
O8 C30 C31 C36 -178.2(6) . . . . ?
C1 C2 C3 C4 -177.4(6) . . . . ?
C1 C2 C11 C10 -179.0(7) . . . . ?
C1 C2 C11 C12 3.4(8) . . . . ?
C1 C18 C13 C12 -1.2(8) . . . . ?
C1 C18 C13 C14 178.4(8) . . . . ?
C1 C18 C17 C16 -179.2(7) . . . . ?
C2 C3 C4 C5 175.0(7) . . . . ?
C2 C3 C4 C9 -2.4(8) . . . . ?
C2 C11 C10 C9 -4.7(8) . . . . ?
C2 C11 C12 C13 1.3(8) . . . . ?
C3 C4 C5 C6 175.6(10) . . . . ?
C3 C4 C9 C8 178.8(8) . . . . ?
C3 C4 C9 C10 -2.3(9) . . . . ?
C4 C5 C6 C7 9.8(12) . . . . ?
C4 C9 C8 C7 1.4(10) . . . . ?
C4 C9 C10 C11 5.9(9) . . . . ?
C5 C6 C7 C8 -7.0(15) . . . . ?
C6 C7 C8 C9 1.2(15) . . . . ?
C7 C8 C9 C10 -177.4(9) . . . . ?
C8 C9 C10 C11 -175.2(8) . . . . ?
C9 C10 C11 C12 172.9(7) . . . . ?
C10 C11 C12 C13 -176.3(7) . . . . ?
C11 C12 C13 C14 178.0(8) . . . . ?
C11 C12 C13 C18 -2.4(8) . . . . ?
C12 C13 C14 C15 -179.7(9) . . . . ?
C12 C13 C18 C17 -179.9(7) . . . . ?
C13 C14 C15 C16 -0.3(12) . . . . ?
C13 C18 C17 C16 -0.4(9) . . . . ?
C14 C15 C16 C17 -0.4(13) . . . . ?
C15 C16 C17 C18 0.8(11) . . . . ?
C19 C20 C21 C22 175.1(6) . . . . ?
C19 C20 C29 C28 -179.5(6) . . . . ?
C19 C20 C29 C30 -1.5(8) . . . . ?
C19 C36 C31 C30 -2.6(8) . . . . ?
C19 C36 C31 C32 -179.0(7) . . . . ?
C19 C36 C35 C34 177.3(8) . . . . ?
C20 C21 C22 C23 -177.7(7) . . . . ?
C20 C21 C22 C27 4.4(8) . . . . ?
C20 C29 C28 C27 4.4(7) . . . . ?
C20 C29 C30 C31 -0.3(7) . . . . ?
C21 C22 C23 C24 178.7(7) . . . . ?
C21 C22 C27 C26 -178.1(7) . . . . ?
C21 C22 C27 C28 -0.0(8) . . . . ?
C22 C23 C24 C25 1.8(10) . . . . ?
C22 C27 C26 C25 -2.9(8) . . . . ?
C22 C27 C28 C29 -4.4(8) . . . . ?
C23 C24 C25 C26 -0.6(9) . . . . ?
C24 C25 C26 C27 1.1(9) . . . . ?
C25 C26 C27 C28 179.0(6) . . . . ?
C26 C27 C28 C29 173.8(6) . . . . ?
C27 C28 C29 C30 -173.5(6) . . . . ?
C28 C29 C30 C31 177.6(6) . . . . ?
C29 C30 C31 C32 178.8(7) . . . . ?
C29 C30 C31 C36 2.4(8) . . . . ?
C30 C31 C32 C33 -178.1(8) . . . . ?
C30 C31 C36 C35 179.4(7) . . . . ?
C31 C32 C33 C34 2.1(10) . . . . ?
C31 C36 C35 C34 -4.6(9) . . . . ?
C32 C33 C34 C35 -3.9(13) . . . . ?
C33 C34 C35 C36 5.0(12) . . . . ?
C37 C38 C39 C40 -0.4(11) . . . . ?
C37 C38 C39 C42 -179.3(9) . . . . ?
C38 C39 C40 C41 -0.7(10) . . . . ?
C38 C39 C42 C43 167.1(8) . . . . ?
C38 C39 C42 C54 -16.0(12) . . . . ?
C39 C42 C43 C44 179.3(8) . . . . ?
C39 C42 C54 C53 -178.7(12) . . . . ?
C42 C43 C44 C45 -179.9(8) . . . . ?
C42 C43 C44 C52 -3.4(9) . . . . ?
C42 C54 C53 C52 2.1(15) . . . . ?
C43 C44 C45 C46 179.5(10) . . . . ?
C43 C44 C52 C51 179.0(9) . . . . ?
C43 C44 C52 C53 3.9(11) . . . . ?
C44 C45 C46 C47 177.8(6) . . . . ?
C44 C45 C46 C51 -0.2(8) . . . . ?
C44 C52 C51 C46 3.9(8) . . . . ?
C44 C52 C51 C50 -178.4(9) . . . . ?
C44 C52 C53 C54 -3.1(11) . . . . ?
C45 C46 C47 C48 -178.0(9) . . . . ?
C45 C46 C51 C50 179.9(9) . . . . ?
C45 C46 C51 C52 -2.1(8) . . . . ?
C46 C47 C48 C49 -2.3(10) . . . . ?
C46 C47 C48 C57 177.1(8) . . . . ?
C46 C51 C50 C49 -0.6(11) . . . . ?
C46 C51 C52 C53 178.3(10) . . . . ?
C47 C48 C49 C50 3.4(10) . . . . ?
C47 C48 C57 C56 168.6(8) . . . . ?
C47 C48 C57 C58 -14.4(9) . . . . ?
C48 C49 C50 C51 -2.1(12) . . . . ?
C48 C57 C56 C55 177.4(9) . . . . ?
C48 C57 C58 C59 -177.6(8) . . . . ?
C49 C50 C51 C52 -178.0(9) . . . . ?
C50 C51 C52 C53 -4.1(16) . . . . ?
C51 C52 C53 C54 -177.0(14) . . . . ?
C55 C56 C57 C58 0.1(10) . . . . ?
C56 C57 C58 C59 -0.3(9) . . . . ?
C60 C61 C62 C63 5.0(9) . . . . ?
C60 C61 C62 C65 -177.7(7) . . . . ?
C61 C62 C63 C64 -2.5(9) . . . . ?
C61 C62 C65 C66 17.1(9) . . . . ?
C61 C62 C65 C77 -160.3(8) . . . . ?
C62 C65 C66 C67 177.9(7) . . . . ?
C62 C65 C77 C76 -177.5(9) . . . . ?
C65 C66 C67 C68 -177.6(7) . . . . ?
C65 C66 C67 C75 2.2(9) . . . . ?
C65 C77 C76 C75 -2.7(11) . . . . ?
C66 C67 C68 C69 178.6(10) . . . . ?
C66 C67 C75 C74 -177.6(7) . . . . ?
C66 C67 C75 C76 0.1(9) . . . . ?
C67 C68 C69 C70 178.5(5) . . . . ?
C67 C68 C69 C74 -0.2(7) . . . . ?
C67 C75 C74 C69 -2.4(7) . . . . ?
C67 C75 C74 C73 -178.1(7) . . . . ?
C67 C75 C76 C77 0.1(9) . . . . ?
C68 C69 C70 C71 179.8(8) . . . . ?
C68 C69 C74 C73 177.7(7) . . . . ?
C68 C69 C74 C75 1.5(7) . . . . ?
C69 C70 C71 C72 2.8(9) . . . . ?
C69 C70 C71 C80 -178.5(6) . . . . ?
C69 C74 C73 C72 2.5(9) . . . . ?
C69 C74 C75 C76 -179.9(7) . . . . ?
C70 C71 C72 C73 -1.4(8) . . . . ?
C70 C71 C80 C79 9.9(8) . . . . ?
C70 C71 C80 C81 -173.1(7) . . . . ?
C71 C72 C73 C74 -1.3(9) . . . . ?
C71 C80 C79 C78 179.1(7) . . . . ?
C71 C80 C81 C82 -178.4(7) . . . . ?
C72 C73 C74 C75 177.8(7) . . . . ?
C73 C74 C75 C76 4.5(12) . . . . ?
C74 C75 C76 C77 177.3(10) . . . . ?
C78 C79 C80 C81 1.9(9) . . . . ?
C79 C80 C81 C82 -1.3(8) . . . . ?
C83 C84 C85 C86 -1.5(9) . . . . ?
C83 C84 C85 C90 173.8(10) . . . . ?
C83 C87 C86 C85 -2.3(9) . . . . ?
C83 C87 C86 C91 179.1(9) . . . . ?
C84 C85 C86 C87 2.4(10) . . . . ?
C84 C85 C86 C91 -179.0(9) . . . . ?
C85 C86 C87 C92 179.6(8) . . . . ?
C93 C94 C95 C96 -0.0(3) . . . . ?
C93 C94 C95 C100 -180.00(8) . . . . ?
C93 C97 C96 C95 0.0(3) . . . . ?
C93 C97 C96 C101 -180.0(3) . . . . ?
C94 C95 C96 C97 0.01(7) . . . . ?
C94 C95 C96 C101 -180.0(3) . . . . ?
C95 C96 C97 C102 -180.0(3) . . . . ?
C103 C104 C105 C106 -0.02(19) . . . . ?
C103 C104 C105 C110 180.0(4) . . . . ?
C103 C107 C106 C105 -0.03(19) . . . . ?
C103 C107 C106 C111 180.00(14) . . . . ?
C104 C105 C106 C107 0.0(3) . . . . ?
C104 C105 C106 C111 -179.99(14) . . . . ?
C105 C106 C107 C112 -180.0(3) . . . . ?
C113 C114 C115 C116 -2.6(8) . . . . ?
C113 C114 C115 C120 -179.7(8) . . . . ?
C113 C117 C116 C115 0.8(8) . . . . ?
C113 C117 C116 C121 177.8(8) . . . . ?
C114 C115 C116 C117 1.1(9) . . . . ?
C114 C115 C116 C121 -175.9(8) . . . . ?
C115 C116 C117 C122 179.3(8) . . . . ?

loop_
_restr_distance_atom_site_label_1
_restr_distance_atom_site_label_2
_restr_distance_site_symmetry_2
_restr_distance_target
_restr_distance_target_weight_param
_restr_distance_diff
C83 C87 1 1.4000 0.0200 -0.0267

loop_
_restr_U_similar_atom_site_label_1
_restr_U_similar_atom_site_label_2
_restr_U_similar_weight_param
C93 C97 0.0100
C97 C102 0.0100

loop_
_smtbx_masks_void_nr
_smtbx_masks_void_average_x
_smtbx_masks_void_average_y
_smtbx_masks_void_average_z
_smtbx_masks_void_volume
_smtbx_masks_void_count_electrons
_smtbx_masks_void_content
1 -0.480 -0.287 -0.607 14478.3 4053.1 ?
